data_4339009
loop_
_publ_author_name
'Paul, Fr\'ed\'eric'
'Goeb, S\'ebastien'
'Justaud, Fr\'ed\'eric'
'Argouarch, Gilles'
'Toupet, Loic'
'Ziessel, Raymond F.'
'Lapinte, Claude'

_publ_section_title
;
 New polypyridine ligands functionalized with redox-active Fe(II)
 organometallic fragments.
;
_journal_issue 22
_journal_name_full 'Inorganic chemistry'
_journal_page_first 9036
_journal_page_last 9038
_journal_paper_doi 10.1021/ic7014379
_journal_volume 46
_journal_year 2007
_chemical_formula_sum 'C136.5 H133.5 Fe3 N3 P6'
_chemical_formula_weight 2169.33
_chemical_name_systematic
;
  ?
;
_space_group_IT_number 2
_symmetry_cell_setting triclinic
_symmetry_space_group_name_Hall '-P 1'
_symmetry_space_group_name_H-M 'P -1'
_atom_sites_solution_hydrogens geom
_atom_sites_solution_primary direct
_atom_sites_solution_secondary difmap
_audit_creation_method SHELXL-97
_cell_angle_alpha 89.1420(10)
_cell_angle_beta 78.8130(10)
_cell_angle_gamma 79.6590(10)
_cell_formula_units_Z 2
_cell_length_a 13.4551(2)
_cell_length_b 15.7071(2)
_cell_length_c 27.9066(4)
_cell_measurement_temperature 120(1)
_cell_volume 5690.55(14)
_computing_cell_refinement 'HKL Scalepack (Otwinowski & Minor 1997)'
_computing_data_collection 'Nonius (1999)'
_computing_data_reduction 'HKL Denzo and Scalepack (Otwinowski & Minor 1997)'
_computing_molecular_graphics 'PLATON_(Spek, 1998)'
_computing_publication_material 'SHELXL-97 (Sheldrick, 1997)'
_computing_structure_refinement 'SHELXL-97 (Sheldrick, 1997)'
_computing_structure_solution 'SIR-97_(Altomare & al., 1998)'
_diffrn_ambient_temperature 293(2)
_diffrn_detector_area_resol_mean 19.24
_diffrn_measured_fraction_theta_full 0.992
_diffrn_measured_fraction_theta_max 0.992
_diffrn_measurement_device_type Nonius_KappaCCD
_diffrn_measurement_method 'Area detector scans (see text)'
_diffrn_radiation_monochromator graphite
_diffrn_radiation_source 'fine-focus sealed tube'
_diffrn_radiation_type MoK\a
_diffrn_radiation_wavelength 0.71069
_diffrn_reflns_av_R_equivalents 0.0000
_diffrn_reflns_av_sigmaI/netI 0.0566
_diffrn_reflns_limit_h_max 17
_diffrn_reflns_limit_h_min 0
_diffrn_reflns_limit_k_max 20
_diffrn_reflns_limit_k_min -19
_diffrn_reflns_limit_l_max 35
_diffrn_reflns_limit_l_min -35
_diffrn_reflns_number 24978
_diffrn_reflns_theta_full 27.13
_diffrn_reflns_theta_max 27.13
_diffrn_reflns_theta_min 2.68
_exptl_absorpt_coefficient_mu 0.515
_exptl_absorpt_correction_type none
_exptl_crystal_colour red
_exptl_crystal_density_diffrn 1.266
_exptl_crystal_density_method 'not measured'
_exptl_crystal_description block
_exptl_crystal_F_000 2283
_exptl_crystal_size_max 0.22
_exptl_crystal_size_mid 0.18
_exptl_crystal_size_min 0.08
_refine_diff_density_max 1.030
_refine_diff_density_min -0.788
_refine_diff_density_rms 0.093
_refine_ls_extinction_method none
_refine_ls_goodness_of_fit_ref 1.038
_refine_ls_hydrogen_treatment mixed
_refine_ls_matrix_type full
_refine_ls_number_parameters 1344
_refine_ls_number_reflns 24978
_refine_ls_number_restraints 0
_refine_ls_restrained_S_all 1.038
_refine_ls_R_factor_all 0.1150
_refine_ls_R_factor_gt 0.0746
_refine_ls_shift/su_max 0.001
_refine_ls_shift/su_mean 0.000
_refine_ls_structure_factor_coef Fsqd
_refine_ls_weighting_details 'calc w=1/[\s^2^(Fo^2^)+(0.1038P)^2^+12.5425P] where P=(Fo^2^+2Fc^2^)/3'
_refine_ls_weighting_scheme calc
_refine_ls_wR_factor_gt 0.1979
_refine_ls_wR_factor_ref 0.2238
_reflns_number_gt 17189
_reflns_number_total 24978
_reflns_threshold_expression >2sigma(I)
_cod_data_source_file ic7014379-file003.cif
_cod_data_source_block fpbipy
_cod_depositor_comments
;
The following automatic conversions were performed:

'_symmetry_cell_setting' value 'Triclinic' changed to 'triclinic'
according to
/usr/data/users/saulius/automatic-downloads/retrospective/ACS/lib/dictionaries/cif_core.dic
dictionary named 'cif_core.dic' version 2.4.2 from 2011-04-26.

Automatic conversion script
Id: cif_fix_values 2281 2013-09-26 08:29:07Z andrius 
;
_cod_original_sg_symbol_H-M P-1
_cod_original_formula_sum 'C136.50 H133.50 Fe3 N3 P6'
_cod_database_code 4339009

loop_
_symmetry_equiv_pos_as_xyz
'x, y, z'
'-x, -y, -z'

loop_
_atom_site_label
_atom_site_type_symbol
_atom_site_fract_x
_atom_site_fract_y
_atom_site_fract_z
_atom_site_U_iso_or_equiv
_atom_site_adp_type
_atom_site_occupancy
_atom_site_symmetry_multiplicity
_atom_site_calc_flag
_atom_site_refinement_flags
C151 C 0.0469(18) 0.3999(15) -0.0452(9) 0.062(6) Uiso 0.25 1 d P
C152 C 0.0687(18) 0.4693(15) -0.0692(9) 0.062(6) Uiso 0.25 1 d P
C153 C 0.0478(18) 0.5559(15) -0.0466(9) 0.060(5) Uiso 0.25 1 d P
C154 C 0.0058(10) 0.5759(8) -0.0020(5) 0.067(3) Uiso 0.50 1 d P
C155 C -0.0176(19) 0.4909(16) 0.0235(9) 0.064(6) Uiso 0.25 1 d P
C145 C 0.7736(11) -0.0510(12) -0.3638(6) 0.168(5) Uani 1 1 d .
H145 H 0.7666 -0.0819 -0.3907 0.202 Uiso 1 1 calc R
C146 C 0.7774(10) 0.0374(12) -0.3656(5) 0.149(5) Uani 1 1 d .
H146 H 0.7794 0.0649 -0.3954 0.179 Uiso 1 1 calc R
C147 C 0.7782(8) 0.0811(8) -0.3282(6) 0.129(4) Uani 1 1 d .
H147 H 0.7768 0.1404 -0.3307 0.155 Uiso 1 1 calc R
C148 C 0.7809(10) 0.0438(7) -0.2848(5) 0.151(5) Uani 1 1 d .
H148 H 0.7803 0.0773 -0.2574 0.181 Uiso 1 1 calc R
C149 C 0.7846(7) -0.0437(7) -0.2809(4) 0.115(3) Uani 1 1 d .
H149 H 0.7898 -0.0692 -0.2509 0.138 Uiso 1 1 calc R
C150 C 0.7813(7) -0.0916(6) -0.3171(5) 0.122(4) Uani 1 1 d .
H150 H 0.7837 -0.1509 -0.3137 0.146 Uiso 1 1 calc R
Fe1 Fe 1.10286(5) -0.66261(4) -0.28687(2) 0.03350(15) Uani 1 1 d .
Fe2 Fe 0.64614(4) 0.22191(3) 0.01943(2) 0.02847(14) Uani 1 1 d .
Fe3 Fe 0.43599(6) -0.22209(4) -0.44626(2) 0.04453(18) Uani 1 1 d .
P1 P 1.00069(9) -0.71966(7) -0.23090(4) 0.0382(3) Uani 1 1 d .
P2 P 1.21635(9) -0.69343(7) -0.24024(4) 0.0354(2) Uani 1 1 d .
P51 P 0.61363(8) 0.12305(6) 0.07274(4) 0.0300(2) Uani 1 1 d .
P52 P 0.49390(8) 0.21877(6) 0.00303(4) 0.0305(2) Uani 1 1 d .
P101 P 0.43275(10) -0.30185(8) -0.38192(4) 0.0438(3) Uani 1 1 d .
P102 P 0.33681(10) -0.30247(8) -0.46745(5) 0.0466(3) Uani 1 1 d .
C1 C 1.1701(4) -0.7282(3) -0.35489(15) 0.0395(10) Uani 1 1 d .
C2 C 1.0612(4) -0.7135(3) -0.34843(16) 0.0420(10) Uani 1 1 d .
C3 C 1.0239(4) -0.6217(3) -0.34322(16) 0.0435(10) Uani 1 1 d .
C4 C 1.1118(4) -0.5811(3) -0.34793(16) 0.0406(10) Uani 1 1 d .
C5 C 1.2009(4) -0.6461(3) -0.35466(15) 0.0407(10) Uani 1 1 d .
C6 C 1.2412(4) -0.8129(3) -0.36874(17) 0.0512(12) Uani 1 1 d .
H6A H 1.3111 -0.8054 -0.3708 0.077 Uiso 1 1 calc R
H6B H 1.2327 -0.8326 -0.3998 0.077 Uiso 1 1 calc R
H6C H 1.2252 -0.8549 -0.3445 0.077 Uiso 1 1 calc R
C7 C 0.9962(5) -0.7792(4) -0.3552(2) 0.0588(14) Uani 1 1 d .
H7A H 0.9248 -0.7525 -0.3483 0.088 Uiso 1 1 calc R
H7B H 1.0077 -0.8261 -0.3332 0.088 Uiso 1 1 calc R
H7C H 1.0147 -0.8010 -0.3882 0.088 Uiso 1 1 calc R
C8 C 0.9148(4) -0.5752(4) -0.3375(2) 0.0608(14) Uani 1 1 d .
H8A H 0.8697 -0.6166 -0.3355 0.091 Uiso 1 1 calc R
H8B H 0.9076 -0.5390 -0.3651 0.091 Uiso 1 1 calc R
H8C H 0.8969 -0.5400 -0.3081 0.091 Uiso 1 1 calc R
C9 C 1.1098(5) -0.4850(3) -0.3515(2) 0.0590(14) Uani 1 1 d .
H9A H 1.0397 -0.4550 -0.3453 0.089 Uiso 1 1 calc R
H9B H 1.1433 -0.4720 -0.3836 0.089 Uiso 1 1 calc R
H9C H 1.1452 -0.4669 -0.3278 0.089 Uiso 1 1 calc R
C10 C 1.3094(4) -0.6312(3) -0.36759(18) 0.0491(11) Uani 1 1 d .
H10A H 1.3558 -0.6857 -0.3701 0.074 Uiso 1 1 calc R
H10B H 1.3227 -0.5957 -0.3427 0.074 Uiso 1 1 calc R
H10C H 1.3194 -0.6025 -0.3983 0.074 Uiso 1 1 calc R
C11 C 1.0400(4) -0.7045(3) -0.17207(16) 0.0418(10) Uani 1 1 d .
H11A H 1.0210 -0.6442 -0.1616 0.050 Uiso 1 1 calc R
H11B H 1.0063 -0.7391 -0.1471 0.050 Uiso 1 1 calc R
C12 C 1.1555(4) -0.7331(3) -0.18032(16) 0.0417(10) Uani 1 1 d .
H12A H 1.1723 -0.7958 -0.1800 0.050 Uiso 1 1 calc R
H12B H 1.1819 -0.7101 -0.1542 0.050 Uiso 1 1 calc R
C13 C 1.0008(4) -0.8369(3) -0.23027(16) 0.0422(10) Uani 1 1 d .
C14 C 0.9311(4) -0.8747(3) -0.19665(17) 0.0481(11) Uani 1 1 d .
H14 H 0.8823 -0.8402 -0.1734 0.058 Uiso 1 1 calc R
C15 C 0.9344(4) -0.9633(3) -0.19786(19) 0.0547(13) Uani 1 1 d .
H15 H 0.8868 -0.9876 -0.1757 0.066 Uiso 1 1 calc R
C16 C 1.0065(4) -1.0156(3) -0.2311(2) 0.0542(13) Uani 1 1 d .
H16 H 1.0072 -1.0749 -0.2317 0.065 Uiso 1 1 calc R
C17 C 1.0776(4) -0.9807(3) -0.26353(19) 0.0510(12) Uani 1 1 d .
H17 H 1.1276 -1.0162 -0.2859 0.061 Uiso 1 1 calc R
C18 C 1.0747(4) -0.8916(3) -0.26284(16) 0.0428(10) Uani 1 1 d .
H18 H 1.1235 -0.8683 -0.2848 0.051 Uiso 1 1 calc R
C19 C 0.8623(4) -0.6749(3) -0.21910(18) 0.0473(11) Uani 1 1 d .
C20 C 0.7955(4) -0.7146(4) -0.2400(2) 0.0604(14) Uani 1 1 d .
H20 H 0.8202 -0.7659 -0.2581 0.072 Uiso 1 1 calc R
C21 C 0.6926(5) -0.6775(5) -0.2336(3) 0.079(2) Uani 1 1 d .
H21 H 0.6486 -0.7034 -0.2482 0.095 Uiso 1 1 calc R
C22 C 0.6543(5) -0.6026(6) -0.2061(3) 0.088(2) Uani 1 1 d .
H22 H 0.5845 -0.5790 -0.2016 0.106 Uiso 1 1 calc R
C23 C 0.7183(5) -0.5630(5) -0.1854(3) 0.079(2) Uani 1 1 d .
H23 H 0.6923 -0.5121 -0.1671 0.095 Uiso 1 1 calc R
C24 C 0.8228(4) -0.5986(3) -0.1917(2) 0.0570(14) Uani 1 1 d .
H24 H 0.8662 -0.5714 -0.1775 0.068 Uiso 1 1 calc R
C25 C 1.2794(3) -0.6070(3) -0.22169(16) 0.0401(10) Uani 1 1 d .
C26 C 1.2724(4) -0.5287(3) -0.24653(18) 0.0438(10) Uani 1 1 d .
H26 H 1.2360 -0.5201 -0.2718 0.053 Uiso 1 1 calc R
C27 C 1.3205(4) -0.4639(3) -0.2329(2) 0.0526(13) Uani 1 1 d .
H27 H 1.3169 -0.4120 -0.2496 0.063 Uiso 1 1 calc R
C28 C 1.3728(4) -0.4762(3) -0.1955(2) 0.0586(14) Uani 1 1 d .
H28 H 1.4047 -0.4327 -0.1866 0.070 Uiso 1 1 calc R
C29 C 1.3787(4) -0.5527(4) -0.1706(2) 0.0568(13) Uani 1 1 d .
H29 H 1.4134 -0.5602 -0.1447 0.068 Uiso 1 1 calc R
C30 C 1.3330(4) -0.6186(3) -0.18412(18) 0.0461(11) Uani 1 1 d .
H30 H 1.3386 -0.6708 -0.1678 0.055 Uiso 1 1 calc R
C31 C 1.3313(3) -0.7785(3) -0.25920(15) 0.0358(9) Uani 1 1 d .
C32 C 1.4249(4) -0.7573(3) -0.28158(16) 0.0414(10) Uani 1 1 d .
H32 H 1.4313 -0.6993 -0.2844 0.050 Uiso 1 1 calc R
C33 C 1.5082(4) -0.8204(3) -0.29963(18) 0.0486(11) Uani 1 1 d .
H33 H 1.5701 -0.8050 -0.3149 0.058 Uiso 1 1 calc R
C34 C 1.5000(4) -0.9074(3) -0.29499(17) 0.0473(11) Uani 1 1 d .
H34 H 1.5563 -0.9503 -0.3070 0.057 Uiso 1 1 calc R
C35 C 1.4080(4) -0.9295(3) -0.27255(17) 0.0453(11) Uani 1 1 d .
H35 H 1.4022 -0.9875 -0.2695 0.054 Uiso 1 1 calc R
C36 C 1.3241(4) -0.8659(3) -0.25456(17) 0.0417(10) Uani 1 1 d .
H36 H 1.2624 -0.8815 -0.2392 0.050 Uiso 1 1 calc R
C37 C 1.0499(3) -0.5600(3) -0.24913(16) 0.0393(10) Uani 1 1 d .
C38 C 1.0164(4) -0.4919(3) -0.22910(19) 0.0444(11) Uani 1 1 d .
C39 C 0.9789(3) -0.4069(3) -0.20477(17) 0.0418(10) Uani 1 1 d .
C40 C 0.8929(4) -0.3521(3) -0.2146(2) 0.0539(13) Uani 1 1 d .
H40 H 0.8585 -0.3705 -0.2373 0.065 Uiso 1 1 calc R
N1 N 0.8561(4) -0.2728(3) -0.19293(17) 0.0576(11) Uani 1 1 d .
C41 C 0.9071(3) -0.2468(3) -0.15976(15) 0.0362(9) Uani 1 1 d .
C42 C 0.9936(3) -0.2976(3) -0.14934(18) 0.0427(11) Uani 1 1 d .
H42 H 1.0282 -0.2778 -0.1272 0.051 Uiso 1 1 calc R
C43 C 1.0292(4) -0.3766(3) -0.1711(2) 0.0529(13) Uani 1 1 d .
H43 H 1.0878 -0.4109 -0.1636 0.063 Uiso 1 1 calc R
C51 C 0.7573(3) 0.2855(3) -0.02335(16) 0.0379(10) Uani 1 1 d .
C52 C 0.6637(3) 0.3453(3) -0.00798(15) 0.0358(9) Uani 1 1 d .
C53 C 0.6423(3) 0.3497(2) 0.04407(15) 0.0337(9) Uani 1 1 d .
C54 C 0.7227(3) 0.2915(3) 0.06059(15) 0.0346(9) Uani 1 1 d .
C55 C 0.7923(3) 0.2511(3) 0.01893(16) 0.0375(9) Uani 1 1 d .
C56 C 0.8147(4) 0.2688(3) -0.07461(17) 0.0489(12) Uani 1 1 d .
H56A H 0.7749 0.2998 -0.0965 0.073 Uiso 1 1 calc R
H56B H 0.8265 0.2079 -0.0821 0.073 Uiso 1 1 calc R
H56C H 0.8795 0.2880 -0.0783 0.073 Uiso 1 1 calc R
C57 C 0.6049(4) 0.4025(3) -0.04041(17) 0.0431(10) Uani 1 1 d .
H57A H 0.5443 0.4362 -0.0209 0.065 Uiso 1 1 calc R
H57B H 0.5851 0.3674 -0.0636 0.065 Uiso 1 1 calc R
H57C H 0.6475 0.4405 -0.0575 0.065 Uiso 1 1 calc R
C58 C 0.5598(4) 0.4154(3) 0.07468(16) 0.0403(10) Uani 1 1 d .
H58A H 0.5600 0.4052 0.1087 0.061 Uiso 1 1 calc R
H58B H 0.4938 0.4104 0.0679 0.061 Uiso 1 1 calc R
H58C H 0.5731 0.4726 0.0670 0.061 Uiso 1 1 calc R
C59 C 0.7407(4) 0.2838(3) 0.11224(16) 0.0427(10) Uani 1 1 d .
H59A H 0.6826 0.3163 0.1340 0.064 Uiso 1 1 calc R
H59B H 0.8016 0.3061 0.1145 0.064 Uiso 1 1 calc R
H59C H 0.7493 0.2240 0.1212 0.064 Uiso 1 1 calc R
C60 C 0.8895(3) 0.1872(3) 0.0191(2) 0.0511(12) Uani 1 1 d .
H60A H 0.8957 0.1739 0.0522 0.077 Uiso 1 1 calc R
H60B H 0.9476 0.2117 0.0033 0.077 Uiso 1 1 calc R
H60C H 0.8875 0.1352 0.0020 0.077 Uiso 1 1 calc R
C61 C 0.5289(3) 0.0609(2) 0.04888(15) 0.0341(9) Uani 1 1 d .
H61A H 0.5665 0.0267 0.0203 0.041 Uiso 1 1 calc R
H61B H 0.5017 0.0224 0.0735 0.041 Uiso 1 1 calc R
C62 C 0.4420(3) 0.1278(3) 0.03569(15) 0.0330(9) Uani 1 1 d .
H62A H 0.3935 0.1496 0.0652 0.040 Uiso 1 1 calc R
H62B H 0.4055 0.1008 0.0151 0.040 Uiso 1 1 calc R
C63 C 0.5369(3) 0.1502(3) 0.13456(15) 0.0337(9) Uani 1 1 d .
C64 C 0.4951(3) 0.2362(3) 0.14761(15) 0.0363(9) Uani 1 1 d .
H64 H 0.5094 0.2793 0.1255 0.044 Uiso 1 1 calc R
C65 C 0.4326(3) 0.2591(3) 0.19281(16) 0.0444(11) Uani 1 1 d .
H65 H 0.4053 0.3170 0.2009 0.053 Uiso 1 1 calc R
C66 C 0.4111(4) 0.1950(3) 0.22593(16) 0.0487(12) Uani 1 1 d .
H66 H 0.3699 0.2099 0.2565 0.058 Uiso 1 1 calc R
C67 C 0.4506(4) 0.1098(3) 0.21368(17) 0.0489(12) Uani 1 1 d .
H67 H 0.4352 0.0670 0.2358 0.059 Uiso 1 1 calc R
C68 C 0.5137(3) 0.0869(3) 0.16831(16) 0.0417(10) Uani 1 1 d .
H68 H 0.5406 0.0289 0.1605 0.050 Uiso 1 1 calc R
C69 C 0.7203(3) 0.0420(3) 0.08520(15) 0.0342(9) Uani 1 1 d .
C70 C 0.7625(4) 0.0481(3) 0.12642(17) 0.0448(11) Uani 1 1 d .
H70 H 0.7321 0.0920 0.1494 0.054 Uiso 1 1 calc R
C71 C 0.8483(4) -0.0094(3) 0.13420(18) 0.0507(12) Uani 1 1 d .
H71 H 0.8753 -0.0038 0.1620 0.061 Uiso 1 1 calc R
C72 C 0.8940(4) -0.0753(3) 0.10021(19) 0.0503(12) Uani 1 1 d .
H72 H 0.9522 -0.1137 0.1051 0.060 Uiso 1 1 calc R
C73 C 0.8536(4) -0.0841(3) 0.05963(18) 0.0481(12) Uani 1 1 d .
H73 H 0.8836 -0.1290 0.0372 0.058 Uiso 1 1 calc R
C74 C 0.7670(3) -0.0255(3) 0.05173(16) 0.0391(10) Uani 1 1 d .
H74 H 0.7403 -0.0315 0.0239 0.047 Uiso 1 1 calc R
C75 C 0.4840(3) 0.1984(3) -0.06100(15) 0.0367(9) Uani 1 1 d .
C76 C 0.3942(4) 0.1785(3) -0.07197(17) 0.0416(10) Uani 1 1 d .
H76 H 0.3370 0.1777 -0.0472 0.050 Uiso 1 1 calc R
C77 C 0.3902(4) 0.1596(3) -0.12021(18) 0.0481(11) Uani 1 1 d .
H77 H 0.3306 0.1452 -0.1274 0.058 Uiso 1 1 calc R
C78 C 0.4733(4) 0.1622(3) -0.15693(18) 0.0506(12) Uani 1 1 d .
H78 H 0.4699 0.1491 -0.1889 0.061 Uiso 1 1 calc R
C79 C 0.5616(4) 0.1840(3) -0.14689(17) 0.0486(12) Uani 1 1 d .
H79 H 0.6174 0.1867 -0.1721 0.058 Uiso 1 1 calc R
C80 C 0.5675(4) 0.2020(3) -0.09873(15) 0.0397(10) Uani 1 1 d .
H80 H 0.6274 0.2165 -0.0919 0.048 Uiso 1 1 calc R
C81 C 0.3832(3) 0.3081(3) 0.01999(16) 0.0360(9) Uani 1 1 d .
C82 C 0.3524(4) 0.3672(3) -0.0147(2) 0.0480(11) Uani 1 1 d .
H82 H 0.3874 0.3604 -0.0470 0.058 Uiso 1 1 calc R
C83 C 0.2710(4) 0.4354(3) -0.0019(2) 0.0624(15) Uani 1 1 d .
H83 H 0.2508 0.4736 -0.0254 0.075 Uiso 1 1 calc R
C84 C 0.2199(4) 0.4461(3) 0.0463(2) 0.0653(16) Uani 1 1 d .
H84 H 0.1662 0.4927 0.0553 0.078 Uiso 1 1 calc R
C85 C 0.2475(4) 0.3892(3) 0.0808(2) 0.0581(14) Uani 1 1 d .
H85 H 0.2117 0.3961 0.1129 0.070 Uiso 1 1 calc R
C86 C 0.3292(3) 0.3208(3) 0.06778(17) 0.0423(10) Uani 1 1 d .
H86 H 0.3481 0.2827 0.0916 0.051 Uiso 1 1 calc R
C87 C 0.6998(3) 0.1254(3) -0.02362(15) 0.0334(9) Uani 1 1 d .
C88 C 0.7383(3) 0.0667(3) -0.05130(15) 0.0386(10) Uani 1 1 d .
C89 C 0.7834(3) -0.0110(2) -0.08164(15) 0.0372(10) Uani 1 1 d .
C90 C 0.8786(4) -0.0596(3) -0.07749(16) 0.0421(10) Uani 1 1 d .
H90 H 0.9157 -0.0397 -0.0565 0.051 Uiso 1 1 calc R
N51 N 0.9195(3) -0.1350(2) -0.10288(14) 0.0447(9) Uani 1 1 d .
C91 C 0.8647(3) -0.1630(2) -0.13368(14) 0.0324(9) Uani 1 1 d .
C92 C 0.7726(3) -0.1162(2) -0.14057(15) 0.0308(8) Uani 1 1 d .
H92 H 0.7379 -0.1361 -0.1627 0.037 Uiso 1 1 calc R
C93 C 0.7320(3) -0.0413(3) -0.11527(16) 0.0391(10) Uani 1 1 d .
H93 H 0.6696 -0.0095 -0.1202 0.047 Uiso 1 1 calc R
C101 C 0.5311(5) -0.1285(4) -0.4692(2) 0.0650(16) Uani 1 1 d .
C102 C 0.4593(5) -0.1295(3) -0.5002(2) 0.0598(14) Uani 1 1 d .
C103 C 0.3602(5) -0.1048(3) -0.4714(2) 0.0640(15) Uani 1 1 d .
C104 C 0.3719(5) -0.0929(3) -0.4224(2) 0.0629(16) Uani 1 1 d .
C105 C 0.4760(6) -0.1077(4) -0.4213(2) 0.0667(16) Uani 1 1 d .
C106 C 0.6462(6) -0.1404(5) -0.4855(2) 0.086(2) Uani 1 1 d .
H10D H 0.6643 -0.1531 -0.5200 0.129 Uiso 1 1 calc R
H10E H 0.6784 -0.1875 -0.4683 0.129 Uiso 1 1 calc R
H10F H 0.6693 -0.0883 -0.4787 0.129 Uiso 1 1 calc R
C107 C 0.4875(6) -0.1450(4) -0.5548(2) 0.0716(17) Uani 1 1 d .
H10G H 0.5608 -0.1616 -0.5644 0.107 Uiso 1 1 calc R
H10H H 0.4647 -0.0928 -0.5710 0.107 Uiso 1 1 calc R
H10I H 0.4548 -0.1903 -0.5636 0.107 Uiso 1 1 calc R
C108 C 0.2647(6) -0.0837(4) -0.4916(3) 0.088(2) Uani 1 1 d .
H10J H 0.2066 -0.0681 -0.4654 0.132 Uiso 1 1 calc R
H10K H 0.2563 -0.1333 -0.5091 0.132 Uiso 1 1 calc R
H10L H 0.2695 -0.0362 -0.5135 0.132 Uiso 1 1 calc R
C109 C 0.2883(7) -0.0531(4) -0.3798(3) 0.091(2) Uani 1 1 d .
H10M H 0.2221 -0.0482 -0.3887 0.137 Uiso 1 1 calc R
H10N H 0.2994 0.0033 -0.3720 0.137 Uiso 1 1 calc R
H10O H 0.2907 -0.0894 -0.3519 0.137 Uiso 1 1 calc R
C110 C 0.5215(7) -0.0887(4) -0.3777(2) 0.092(2) Uani 1 1 d .
H11C H 0.5951 -0.1052 -0.3856 0.137 Uiso 1 1 calc R
H11D H 0.4947 -0.1211 -0.3502 0.137 Uiso 1 1 calc R
H11E H 0.5034 -0.0280 -0.3696 0.137 Uiso 1 1 calc R
C111 C 0.3970(5) -0.4077(3) -0.39547(19) 0.0580(14) Uani 1 1 d .
H11F H 0.4525 -0.4544 -0.3915 0.070 Uiso 1 1 calc R
H11G H 0.3360 -0.4156 -0.3721 0.070 Uiso 1 1 calc R
C112 C 0.3761(4) -0.4127(3) -0.44667(19) 0.0499(12) Uani 1 1 d .
H11H H 0.3220 -0.4459 -0.4468 0.060 Uiso 1 1 calc R
H11I H 0.4378 -0.4413 -0.4685 0.060 Uiso 1 1 calc R
C113 C 0.3445(4) -0.2670(3) -0.32326(17) 0.0466(11) Uani 1 1 d .
C114 C 0.2428(4) -0.2794(4) -0.3133(2) 0.0581(13) Uani 1 1 d .
H114 H 0.2183 -0.3081 -0.3362 0.070 Uiso 1 1 calc R
C115 C 0.1760(5) -0.2491(4) -0.2690(2) 0.0653(15) Uani 1 1 d .
H115 H 0.1076 -0.2563 -0.2631 0.078 Uiso 1 1 calc R
C116 C 0.2139(4) -0.2091(4) -0.2352(2) 0.0607(14) Uani 1 1 d .
H116 H 0.1714 -0.1906 -0.2054 0.073 Uiso 1 1 calc R
C117 C 0.3130(5) -0.1959(4) -0.24438(19) 0.0603(14) Uani 1 1 d .
H117 H 0.3370 -0.1674 -0.2212 0.072 Uiso 1 1 calc R
C118 C 0.3784(4) -0.2248(3) -0.28812(18) 0.0530(12) Uani 1 1 d .
H118 H 0.4460 -0.2156 -0.2939 0.064 Uiso 1 1 calc R
C119 C 0.5522(4) -0.3362(4) -0.3581(2) 0.0607(15) Uani 1 1 d .
C120 C 0.6390(5) -0.3027(5) -0.3756(2) 0.0789(19) Uani 1 1 d .
H120 H 0.6391 -0.2623 -0.4003 0.095 Uiso 1 1 calc R
C121 C 0.7262(6) -0.3291(8) -0.3565(4) 0.129(5) Uani 1 1 d .
H121 H 0.7851 -0.3065 -0.3689 0.154 Uiso 1 1 calc R
C122 C 0.7285(10) -0.3864(10) -0.3206(6) 0.154(7) Uani 1 1 d .
H122 H 0.7877 -0.4016 -0.3076 0.185 Uiso 1 1 calc R
C123 C 0.6452(11) -0.4219(6) -0.3034(4) 0.130(5) Uani 1 1 d .
H123 H 0.6482 -0.4635 -0.2795 0.156 Uiso 1 1 calc R
C124 C 0.5537(6) -0.3967(4) -0.3212(2) 0.079(2) Uani 1 1 d .
H124 H 0.4954 -0.4200 -0.3085 0.095 Uiso 1 1 calc R
C125 C 0.3371(4) -0.3199(3) -0.5321(2) 0.0527(12) Uani 1 1 d .
C126 C 0.4253(4) -0.3633(4) -0.56145(19) 0.0570(13) Uani 1 1 d .
H126 H 0.4833 -0.3833 -0.5482 0.068 Uiso 1 1 calc R
C127 C 0.4282(5) -0.3776(4) -0.6110(2) 0.0621(14) Uani 1 1 d .
H127 H 0.4878 -0.4075 -0.6306 0.074 Uiso 1 1 calc R
C128 C 0.3430(5) -0.3476(4) -0.6310(2) 0.0665(15) Uani 1 1 d .
H128 H 0.3443 -0.3588 -0.6637 0.080 Uiso 1 1 calc R
C129 C 0.2568(6) -0.3016(5) -0.6028(3) 0.0790(18) Uani 1 1 d .
H129 H 0.2000 -0.2796 -0.6165 0.095 Uiso 1 1 calc R
C130 C 0.2541(5) -0.2875(4) -0.5539(2) 0.0687(16) Uani 1 1 d .
H130 H 0.1950 -0.2555 -0.5350 0.082 Uiso 1 1 calc R
C131 C 0.1972(4) -0.2802(4) -0.4412(2) 0.0572(13) Uani 1 1 d .
C132 C 0.1312(5) -0.3306(4) -0.4516(3) 0.0723(17) Uani 1 1 d .
H132 H 0.1554 -0.3767 -0.4738 0.087 Uiso 1 1 calc R
C133 C 0.0268(5) -0.3133(5) -0.4288(3) 0.091(2) Uani 1 1 d .
H133 H -0.0183 -0.3471 -0.4365 0.109 Uiso 1 1 calc R
C134 C -0.0088(6) -0.2460(6) -0.3950(4) 0.111(3) Uani 1 1 d .
H134 H -0.0778 -0.2350 -0.3798 0.134 Uiso 1 1 calc R
C135 C 0.0558(6) -0.1963(6) -0.3840(3) 0.100(3) Uani 1 1 d .
H135 H 0.0313 -0.1511 -0.3612 0.120 Uiso 1 1 calc R
C136 C 0.1595(5) -0.2128(4) -0.4068(2) 0.0705(16) Uani 1 1 d .
H136 H 0.2040 -0.1786 -0.3989 0.085 Uiso 1 1 calc R
C137 C 0.5533(4) -0.3085(3) -0.47262(17) 0.0502(12) Uani 1 1 d .
C138 C 0.6288(3) -0.3558(3) -0.48611(13) 0.0299(8) Uani 1 1 d .
C139 C 0.7412(4) -0.4002(3) -0.49211(17) 0.0489(11) Uani 1 1 d .
C140 C 0.7736(4) -0.4682(4) -0.46284(19) 0.0554(13) Uani 1 1 d .
H140 H 0.7235 -0.4887 -0.4402 0.066 Uiso 1 1 calc R
N101 N 0.8724(3) -0.5062(3) -0.46516(16) 0.0565(11) Uani 1 1 d .
C141 C 0.9457(4) -0.4782(4) -0.49891(17) 0.0499(12) Uani 1 1 d .
C142 C 0.9202(4) -0.4131(4) -0.53015(18) 0.0562(13) Uani 1 1 d .
H142 H 0.9712 -0.3956 -0.5537 0.067 Uiso 1 1 calc R
C143 C 0.8195(4) -0.3741(4) -0.52658(18) 0.0587(14) Uani 1 1 d .
H143 H 0.8029 -0.3295 -0.5475 0.070 Uiso 1 1 calc R

loop_
_atom_site_aniso_label
_atom_site_aniso_U_11
_atom_site_aniso_U_22
_atom_site_aniso_U_33
_atom_site_aniso_U_23
_atom_site_aniso_U_13
_atom_site_aniso_U_12
C145 0.180(13) 0.183(14) 0.127(11) -0.063(11) -0.011(9) -0.009(11)
C146 0.146(10) 0.198(15) 0.093(8) 0.008(9) -0.013(7) -0.018(10)
C147 0.104(7) 0.141(9) 0.161(11) 0.042(9) -0.054(8) -0.043(7)
C148 0.191(12) 0.117(8) 0.193(13) 0.041(8) -0.132(10) -0.058(8)
C149 0.114(7) 0.120(8) 0.125(8) 0.012(6) -0.042(6) -0.042(6)
C150 0.105(7) 0.093(6) 0.157(10) -0.029(7) 0.016(7) -0.034(5)
Fe1 0.0401(3) 0.0271(3) 0.0305(3) -0.0009(2) -0.0017(2) -0.0040(2)
Fe2 0.0327(3) 0.0248(3) 0.0256(3) -0.0028(2) -0.0020(2) -0.0025(2)
Fe3 0.0573(4) 0.0350(3) 0.0392(4) -0.0021(3) -0.0020(3) -0.0108(3)
P1 0.0415(6) 0.0373(6) 0.0332(6) 0.0005(4) -0.0011(5) -0.0065(5)
P2 0.0413(6) 0.0293(5) 0.0329(6) -0.0020(4) -0.0027(5) -0.0036(4)
P51 0.0352(5) 0.0268(5) 0.0258(5) -0.0011(4) -0.0041(4) -0.0012(4)
P52 0.0361(5) 0.0268(5) 0.0278(5) -0.0010(4) -0.0054(4) -0.0040(4)
P101 0.0533(7) 0.0395(6) 0.0368(6) -0.0020(5) -0.0041(5) -0.0079(5)
P102 0.0486(7) 0.0424(7) 0.0486(7) -0.0001(5) -0.0097(6) -0.0076(5)
C1 0.055(3) 0.034(2) 0.029(2) 0.0006(17) -0.0053(19) -0.0075(19)
C2 0.054(3) 0.041(2) 0.031(2) 0.0008(18) -0.0040(19) -0.012(2)
C3 0.048(3) 0.048(3) 0.032(2) 0.0036(19) -0.0071(19) -0.005(2)
C4 0.052(3) 0.033(2) 0.032(2) 0.0042(17) 0.0009(19) -0.0037(19)
C5 0.048(3) 0.042(2) 0.029(2) 0.0020(18) 0.0003(18) -0.011(2)
C6 0.064(3) 0.044(3) 0.034(2) -0.006(2) 0.007(2) 0.001(2)
C7 0.070(4) 0.067(3) 0.047(3) 0.000(3) -0.014(3) -0.029(3)
C8 0.058(3) 0.072(4) 0.047(3) 0.007(3) -0.010(2) 0.001(3)
C9 0.079(4) 0.038(3) 0.054(3) 0.011(2) -0.002(3) -0.006(2)
C10 0.046(3) 0.059(3) 0.040(3) 0.004(2) 0.000(2) -0.012(2)
C11 0.049(3) 0.041(2) 0.031(2) -0.0027(18) 0.0003(19) -0.005(2)
C12 0.049(3) 0.042(2) 0.031(2) 0.0007(18) -0.0033(19) -0.003(2)
C13 0.046(3) 0.044(2) 0.037(2) 0.0036(19) -0.0046(19) -0.013(2)
C14 0.055(3) 0.050(3) 0.038(2) 0.006(2) -0.001(2) -0.017(2)
C15 0.061(3) 0.051(3) 0.052(3) 0.015(2) -0.003(2) -0.020(2)
C16 0.063(3) 0.041(3) 0.061(3) 0.005(2) -0.011(3) -0.016(2)
C17 0.059(3) 0.040(3) 0.050(3) -0.001(2) -0.003(2) -0.007(2)
C18 0.050(3) 0.039(2) 0.037(2) 0.0046(19) -0.001(2) -0.011(2)
C19 0.038(2) 0.053(3) 0.045(3) 0.015(2) 0.002(2) -0.006(2)
C20 0.050(3) 0.081(4) 0.051(3) 0.020(3) -0.007(2) -0.019(3)
C21 0.051(3) 0.118(6) 0.072(4) 0.039(4) -0.015(3) -0.028(4)
C22 0.040(3) 0.109(6) 0.104(6) 0.051(5) -0.001(4) -0.001(4)
C23 0.058(4) 0.079(4) 0.081(5) 0.028(4) 0.012(3) 0.009(3)
C24 0.048(3) 0.057(3) 0.054(3) 0.016(2) 0.008(2) 0.001(2)
C25 0.044(2) 0.033(2) 0.039(2) -0.0109(18) 0.0026(19) -0.0063(18)
C26 0.046(3) 0.039(2) 0.045(3) -0.006(2) -0.003(2) -0.0062(19)
C27 0.055(3) 0.032(2) 0.069(3) -0.006(2) -0.005(3) -0.009(2)
C28 0.064(3) 0.048(3) 0.065(4) -0.018(3) -0.009(3) -0.014(2)
C29 0.063(3) 0.058(3) 0.052(3) -0.010(2) -0.015(3) -0.012(3)
C30 0.053(3) 0.039(2) 0.046(3) -0.005(2) -0.013(2) -0.003(2)
C31 0.039(2) 0.036(2) 0.031(2) -0.0050(17) -0.0103(17) -0.0004(17)
C32 0.049(3) 0.039(2) 0.034(2) -0.0023(18) -0.0061(19) -0.0042(19)
C33 0.049(3) 0.050(3) 0.042(3) -0.006(2) -0.001(2) -0.002(2)
C34 0.051(3) 0.043(3) 0.042(3) -0.009(2) -0.009(2) 0.008(2)
C35 0.056(3) 0.035(2) 0.044(3) -0.0059(19) -0.015(2) 0.000(2)
C36 0.046(2) 0.037(2) 0.043(3) -0.0002(19) -0.014(2) -0.0063(19)
C37 0.036(2) 0.041(2) 0.040(2) -0.0001(19) -0.0026(18) -0.0071(18)
C38 0.042(2) 0.028(2) 0.059(3) 0.000(2) -0.003(2) -0.0033(18)
C39 0.043(2) 0.034(2) 0.042(2) -0.0101(19) 0.0034(19) -0.0024(18)
C40 0.065(3) 0.039(3) 0.057(3) -0.019(2) -0.021(3) 0.001(2)
N1 0.066(3) 0.046(2) 0.059(3) -0.017(2) -0.019(2) 0.005(2)
C41 0.039(2) 0.030(2) 0.037(2) -0.0059(17) 0.0001(18) -0.0052(17)
C42 0.032(2) 0.038(2) 0.056(3) -0.024(2) -0.009(2) 0.0013(18)
C43 0.040(2) 0.043(3) 0.069(3) -0.023(2) -0.003(2) 0.005(2)
C51 0.040(2) 0.034(2) 0.038(2) -0.0022(18) 0.0014(18) -0.0109(18)
C52 0.046(2) 0.027(2) 0.035(2) 0.0014(16) -0.0063(18) -0.0130(17)
C53 0.042(2) 0.0252(19) 0.033(2) -0.0025(16) -0.0047(17) -0.0075(16)
C54 0.037(2) 0.032(2) 0.035(2) -0.0038(17) -0.0068(17) -0.0070(17)
C55 0.035(2) 0.037(2) 0.040(2) -0.0028(18) -0.0034(18) -0.0069(17)
C56 0.050(3) 0.049(3) 0.041(3) -0.004(2) 0.011(2) -0.013(2)
C57 0.057(3) 0.031(2) 0.041(2) 0.0053(18) -0.008(2) -0.009(2)
C58 0.050(3) 0.030(2) 0.038(2) -0.0073(17) -0.0038(19) -0.0042(18)
C59 0.043(2) 0.045(2) 0.041(2) -0.006(2) -0.013(2) -0.006(2)
C60 0.034(2) 0.055(3) 0.057(3) -0.007(2) 0.000(2) 0.000(2)
C61 0.041(2) 0.0266(19) 0.034(2) -0.0014(16) -0.0067(18) -0.0057(16)
C62 0.036(2) 0.033(2) 0.031(2) 0.0019(16) -0.0083(17) -0.0078(17)
C63 0.034(2) 0.038(2) 0.028(2) -0.0008(17) -0.0043(16) -0.0046(17)
C64 0.041(2) 0.038(2) 0.028(2) -0.0001(17) -0.0053(17) -0.0045(18)
C65 0.044(2) 0.047(3) 0.037(2) -0.009(2) -0.0039(19) 0.005(2)
C66 0.043(3) 0.070(3) 0.026(2) -0.004(2) 0.0007(19) 0.002(2)
C67 0.047(3) 0.062(3) 0.033(2) 0.011(2) -0.003(2) -0.006(2)
C68 0.046(2) 0.042(2) 0.035(2) 0.0033(19) -0.0049(19) -0.0051(19)
C69 0.036(2) 0.030(2) 0.032(2) 0.0022(16) -0.0021(17) -0.0001(16)
C70 0.050(3) 0.045(3) 0.037(2) -0.0040(19) -0.009(2) 0.003(2)
C71 0.046(3) 0.064(3) 0.040(3) 0.004(2) -0.015(2) 0.002(2)
C72 0.041(3) 0.051(3) 0.050(3) 0.014(2) -0.002(2) 0.007(2)
C73 0.050(3) 0.037(2) 0.047(3) 0.004(2) 0.002(2) 0.005(2)
C74 0.042(2) 0.034(2) 0.037(2) 0.0024(18) -0.0026(19) -0.0019(18)
C75 0.052(3) 0.030(2) 0.030(2) 0.0017(16) -0.0136(19) -0.0047(18)
C76 0.052(3) 0.037(2) 0.039(2) 0.0050(18) -0.016(2) -0.009(2)
C77 0.063(3) 0.041(3) 0.048(3) 0.007(2) -0.027(2) -0.012(2)
C78 0.080(4) 0.042(3) 0.036(3) 0.003(2) -0.025(2) -0.010(2)
C79 0.065(3) 0.046(3) 0.032(2) 0.0037(19) -0.006(2) -0.005(2)
C80 0.053(3) 0.034(2) 0.031(2) 0.0010(17) -0.0069(19) -0.0066(19)
C81 0.032(2) 0.033(2) 0.043(2) -0.0013(18) -0.0088(18) -0.0048(16)
C82 0.048(3) 0.038(2) 0.057(3) 0.006(2) -0.012(2) -0.006(2)
C83 0.054(3) 0.045(3) 0.084(4) 0.015(3) -0.016(3) 0.005(2)
C84 0.048(3) 0.044(3) 0.094(5) -0.001(3) -0.001(3) 0.004(2)
C85 0.045(3) 0.050(3) 0.069(4) -0.013(3) 0.009(2) -0.004(2)
C86 0.042(2) 0.039(2) 0.045(3) -0.0054(19) -0.007(2) -0.0038(19)
C87 0.036(2) 0.033(2) 0.031(2) 0.0048(17) -0.0045(17) -0.0077(17)
C88 0.048(2) 0.035(2) 0.029(2) -0.0015(17) 0.0015(18) -0.0047(19)
C89 0.049(2) 0.0248(19) 0.032(2) -0.0041(16) 0.0067(18) -0.0051(17)
C90 0.053(3) 0.036(2) 0.034(2) -0.0075(18) -0.004(2) -0.003(2)
N51 0.050(2) 0.0340(19) 0.046(2) -0.0077(16) -0.0045(18) -0.0008(16)
C91 0.036(2) 0.029(2) 0.030(2) -0.0033(16) 0.0002(16) -0.0046(16)
C92 0.031(2) 0.0258(19) 0.034(2) -0.0074(16) -0.0028(16) -0.0051(15)
C93 0.040(2) 0.032(2) 0.039(2) -0.0031(18) 0.0045(18) -0.0032(18)
C101 0.098(5) 0.049(3) 0.054(3) -0.002(2) -0.006(3) -0.037(3)
C102 0.092(4) 0.039(3) 0.047(3) 0.008(2) -0.003(3) -0.019(3)
C103 0.087(4) 0.036(3) 0.066(4) 0.007(2) -0.015(3) -0.003(3)
C104 0.097(5) 0.033(3) 0.051(3) -0.004(2) 0.002(3) -0.008(3)
C105 0.106(5) 0.044(3) 0.054(3) -0.006(2) -0.010(3) -0.032(3)
C106 0.106(5) 0.099(5) 0.065(4) -0.003(4) 0.000(4) -0.067(4)
C107 0.103(5) 0.069(4) 0.046(3) 0.010(3) -0.006(3) -0.032(3)
C108 0.125(6) 0.053(4) 0.080(5) 0.016(3) -0.020(4) -0.001(4)
C109 0.135(7) 0.044(3) 0.079(5) -0.018(3) 0.001(4) 0.004(4)
C110 0.157(7) 0.069(4) 0.060(4) -0.010(3) -0.023(4) -0.051(5)
C111 0.087(4) 0.036(3) 0.052(3) 0.004(2) -0.008(3) -0.019(3)
C112 0.057(3) 0.038(2) 0.056(3) 0.000(2) -0.011(2) -0.011(2)
C113 0.055(3) 0.042(2) 0.039(3) 0.002(2) -0.001(2) -0.007(2)
C114 0.063(3) 0.068(3) 0.045(3) 0.004(2) -0.005(2) -0.020(3)
C115 0.059(3) 0.077(4) 0.056(3) 0.014(3) -0.001(3) -0.014(3)
C116 0.064(3) 0.064(3) 0.041(3) 0.001(2) 0.003(3) 0.007(3)
C117 0.070(4) 0.065(3) 0.039(3) -0.008(2) -0.003(2) -0.001(3)
C118 0.063(3) 0.057(3) 0.038(3) -0.002(2) -0.005(2) -0.012(2)
C119 0.058(3) 0.066(3) 0.051(3) -0.019(3) -0.015(3) 0.014(3)
C120 0.070(4) 0.100(5) 0.065(4) -0.039(4) -0.010(3) -0.012(4)
C121 0.065(5) 0.183(11) 0.136(9) -0.103(8) -0.038(5) 0.012(6)
C122 0.131(9) 0.156(12) 0.169(13) -0.108(10) -0.104(10) 0.082(9)
C123 0.205(12) 0.087(6) 0.091(7) -0.036(5) -0.085(8) 0.059(7)
C124 0.103(5) 0.068(4) 0.057(4) -0.010(3) -0.025(4) 0.023(4)
C125 0.052(3) 0.053(3) 0.054(3) -0.006(2) -0.011(2) -0.011(2)
C126 0.061(3) 0.065(3) 0.047(3) 0.003(2) -0.015(2) -0.016(3)
C127 0.071(4) 0.064(3) 0.052(3) -0.006(3) -0.006(3) -0.020(3)
C128 0.077(4) 0.082(4) 0.050(3) 0.001(3) -0.025(3) -0.025(3)
C129 0.088(5) 0.088(5) 0.068(4) 0.006(4) -0.030(4) -0.018(4)
C130 0.071(4) 0.077(4) 0.065(4) -0.001(3) -0.031(3) -0.011(3)
C131 0.052(3) 0.056(3) 0.061(3) 0.004(3) -0.006(2) -0.006(2)
C132 0.060(4) 0.071(4) 0.082(4) 0.003(3) -0.005(3) -0.012(3)
C133 0.059(4) 0.088(5) 0.120(6) -0.007(5) -0.005(4) -0.012(4)
C134 0.059(4) 0.101(6) 0.156(9) -0.014(6) 0.018(5) -0.008(4)
C135 0.062(4) 0.102(6) 0.120(7) -0.024(5) 0.011(4) -0.001(4)
C136 0.058(3) 0.070(4) 0.076(4) -0.006(3) -0.004(3) 0.000(3)
C137 0.069(3) 0.058(3) 0.032(2) -0.002(2) -0.010(2) -0.033(3)
C138 0.0268(19) 0.041(2) 0.0158(17) -0.0084(15) -0.0026(14) 0.0090(16)
C139 0.049(3) 0.061(3) 0.036(2) -0.008(2) -0.009(2) -0.007(2)
C140 0.052(3) 0.062(3) 0.049(3) -0.004(2) -0.002(2) -0.008(2)
N101 0.052(3) 0.068(3) 0.045(2) 0.002(2) -0.004(2) -0.006(2)
C141 0.047(3) 0.070(3) 0.032(2) -0.001(2) -0.006(2) -0.009(2)
C142 0.044(3) 0.086(4) 0.036(3) 0.010(3) -0.005(2) -0.009(3)
C143 0.055(3) 0.085(4) 0.033(3) 0.009(2) -0.006(2) -0.007(3)

loop_
_atom_type_symbol
_atom_type_description
_atom_type_scat_dispersion_real
_atom_type_scat_dispersion_imag
_atom_type_scat_source
C C 0.0033 0.0016 'International Tables Vol C Tables 4.2.6.8 and 6.1.1.4'
H H 0.0000 0.0000 'International Tables Vol C Tables 4.2.6.8 and 6.1.1.4'
N N 0.0061 0.0033 'International Tables Vol C Tables 4.2.6.8 and 6.1.1.4'
P P 0.1023 0.0942 'International Tables Vol C Tables 4.2.6.8 and 6.1.1.4'
Fe Fe 0.3463 0.8444 'International Tables Vol C Tables 4.2.6.8 and 6.1.1.4'

loop_
_geom_angle_atom_site_label_1
_geom_angle_atom_site_label_2
_geom_angle_atom_site_label_3
_geom_angle
_geom_angle_site_symmetry_1
_geom_angle_site_symmetry_3
C152 C151 C154 109(2) . 2_565
C152 C151 C155 52.1(15) . 2_565
C154 C151 C155 57.3(12) 2_565 2_565
C151 C152 C155 80.8(19) . 2_565
C151 C152 C153 123(2) . .
C155 C152 C153 42.8(14) 2_565 .
C155 C153 C154 60.2(19) 2_565 .
C155 C153 C152 66(2) 2_565 .
C154 C153 C152 126(2) . .
C155 C154 C153 50.4(15) 2_565 .
C155 C154 C151 129.8(19) 2_565 2_565
C153 C154 C151 175.5(18) . 2_565
C155 C154 C155 57.0(19) 2_565 .
C153 C154 C155 107.0(17) . .
C151 C154 C155 73.9(14) 2_565 .
C153 C155 C154 69(2) 2_565 2_565
C153 C155 C155 144(4) 2_565 2_565
C154 C155 C155 75(2) 2_565 2_565
C153 C155 C152 71(2) 2_565 2_565
C154 C155 C152 140(2) 2_565 2_565
C155 C155 C152 142(3) 2_565 2_565
C153 C155 C154 166(3) 2_565 .
C154 C155 C154 123.0(19) 2_565 .
C155 C155 C154 47.6(17) 2_565 .
C152 C155 C154 95.9(18) 2_565 .
C153 C155 C151 118(2) 2_565 2_565
C154 C155 C151 168(2) 2_565 2_565
C155 C155 C151 96(2) 2_565 2_565
C152 C155 C151 47.1(14) 2_565 2_565
C154 C155 C151 48.8(12) . 2_565
C146 C145 C150 115.9(12) . .
C146 C145 H145 122.0 . .
C150 C145 H145 122.0 . .
C147 C146 C145 122.2(14) . .
C147 C146 H146 118.9 . .
C145 C146 H146 118.9 . .
C146 C147 C148 121.3(13) . .
C146 C147 H147 119.3 . .
C148 C147 H147 119.3 . .
C147 C148 C149 119.7(12) . .
C147 C148 H148 120.2 . .
C149 C148 H148 120.2 . .
C150 C149 C148 122.2(11) . .
C150 C149 H149 118.9 . .
C148 C149 H149 118.9 . .
C149 C150 C145 118.4(11) . .
C149 C150 H150 120.8 . .
C145 C150 H150 120.8 . .
C37 Fe1 C3 94.07(19) . .
C37 Fe1 C4 85.78(18) . .
C3 Fe1 C4 39.56(18) . .
C37 Fe1 C2 132.30(19) . .
C3 Fe1 C2 39.94(18) . .
C4 Fe1 C2 65.94(17) . .
C37 Fe1 C5 114.68(18) . .
C3 Fe1 C5 66.10(18) . .
C4 Fe1 C5 38.91(17) . .
C2 Fe1 C5 65.48(17) . .
C37 Fe1 C1 151.25(18) . .
C3 Fe1 C1 66.45(18) . .
C4 Fe1 C1 65.66(16) . .
C2 Fe1 C1 39.02(18) . .
C5 Fe1 C1 39.07(17) . .
C37 Fe1 P1 84.04(13) . .
C3 Fe1 P1 108.31(13) . .
C4 Fe1 P1 145.26(14) . .
C2 Fe1 P1 97.72(12) . .
C5 Fe1 P1 160.27(13) . .
C1 Fe1 P1 121.24(12) . .
C37 Fe1 P2 87.74(14) . .
C3 Fe1 P2 165.67(13) . .
C4 Fe1 P2 126.68(14) . .
C2 Fe1 P2 139.94(14) . .
C5 Fe1 P2 100.24(13) . .
C1 Fe1 P2 106.14(13) . .
P1 Fe1 P2 86.02(5) . .
C87 Fe2 C55 92.92(17) . .
C87 Fe2 C52 117.45(16) . .
C55 Fe2 C52 66.41(17) . .
C87 Fe2 C51 86.90(16) . .
C55 Fe2 C51 39.36(17) . .
C52 Fe2 C51 39.47(16) . .
C87 Fe2 C54 129.64(17) . .
C55 Fe2 C54 39.42(16) . .
C52 Fe2 C54 66.10(16) . .
C51 Fe2 C54 65.82(17) . .
C87 Fe2 C53 152.90(16) . .
C55 Fe2 C53 66.37(16) . .
C52 Fe2 C53 39.39(16) . .
C51 Fe2 C53 66.01(16) . .
C54 Fe2 C53 39.45(16) . .
C87 Fe2 P51 83.42(12) . .
C55 Fe2 P51 110.51(13) . .
C52 Fe2 P51 158.63(12) . .
C51 Fe2 P51 147.79(13) . .
C54 Fe2 P51 97.66(12) . .
C53 Fe2 P51 119.30(12) . .
C87 Fe2 P52 88.34(13) . .
C55 Fe2 P52 163.37(13) . .
C52 Fe2 P52 98.36(13) . .
C51 Fe2 P52 124.31(13) . .
C54 Fe2 P52 142.02(12) . .
C53 Fe2 P52 106.61(12) . .
P51 Fe2 P52 86.11(4) . .
C137 Fe3 C102 97.5(2) . .
C137 Fe3 C103 135.5(2) . .
C102 Fe3 C103 39.0(2) . .
C137 Fe3 C104 150.1(2) . .
C102 Fe3 C104 65.7(2) . .
C103 Fe3 C104 39.2(2) . .
C137 Fe3 C105 113.3(2) . .
C102 Fe3 C105 65.7(2) . .
C103 Fe3 C105 64.9(3) . .
C104 Fe3 C105 38.1(2) . .
C137 Fe3 C101 86.9(2) . .
C102 Fe3 C101 39.2(2) . .
C103 Fe3 C101 64.7(3) . .
C104 Fe3 C101 64.3(2) . .
C105 Fe3 C101 38.6(2) . .
C137 Fe3 P102 89.38(14) . .
C102 Fe3 P102 108.20(18) . .
C103 Fe3 P102 95.84(18) . .
C104 Fe3 P102 118.7(2) . .
C105 Fe3 P102 156.8(2) . .
C101 Fe3 P102 145.94(17) . .
C137 Fe3 P101 83.12(15) . .
C102 Fe3 P101 166.73(17) . .
C103 Fe3 P101 141.35(17) . .
C104 Fe3 P101 107.67(16) . .
C105 Fe3 P101 101.79(17) . .
C101 Fe3 P101 127.93(18) . .
P102 Fe3 P101 85.04(5) . .
C19 P1 C13 101.8(2) . .
C19 P1 C11 104.1(2) . .
C13 P1 C11 100.6(2) . .
C19 P1 Fe1 119.03(15) . .
C13 P1 Fe1 121.46(15) . .
C11 P1 Fe1 107.23(15) . .
C31 P2 C25 99.3(2) . .
C31 P2 C12 102.4(2) . .
C25 P2 C12 102.5(2) . .
C31 P2 Fe1 120.28(14) . .
C25 P2 Fe1 119.69(16) . .
C12 P2 Fe1 110.03(16) . .
C69 P51 C63 102.00(19) . .
C69 P51 C61 105.00(19) . .
C63 P51 C61 99.65(19) . .
C69 P51 Fe2 118.84(13) . .
C63 P51 Fe2 122.17(14) . .
C61 P51 Fe2 106.47(14) . .
C81 P52 C62 100.88(19) . .
C81 P52 C75 99.8(2) . .
C62 P52 C75 102.63(19) . .
C81 P52 Fe2 122.87(14) . .
C62 P52 Fe2 109.02(14) . .
C75 P52 Fe2 118.68(15) . .
C119 P101 C113 98.3(2) . .
C119 P101 C111 102.6(3) . .
C113 P101 C111 102.6(2) . .
C119 P101 Fe3 119.4(2) . .
C113 P101 Fe3 121.90(16) . .
C111 P101 Fe3 109.26(18) . .
C125 P102 C112 102.7(2) . .
C125 P102 C131 101.7(3) . .
C112 P102 C131 102.1(2) . .
C125 P102 Fe3 120.05(18) . .
C112 P102 Fe3 107.99(17) . .
C131 P102 Fe3 119.72(19) . .
C2 C1 C5 107.7(4) . .
C2 C1 C6 126.0(4) . .
C5 C1 C6 125.4(4) . .
C2 C1 Fe1 69.9(2) . .
C5 C1 Fe1 70.3(2) . .
C6 C1 Fe1 133.5(3) . .
C1 C2 C3 108.3(4) . .
C1 C2 C7 126.3(4) . .
C3 C2 C7 124.5(5) . .
C1 C2 Fe1 71.0(3) . .
C3 C2 Fe1 69.2(3) . .
C7 C2 Fe1 133.9(3) . .
C4 C3 C2 107.0(4) . .
C4 C3 C8 125.2(4) . .
C2 C3 C8 127.6(5) . .
C4 C3 Fe1 70.9(3) . .
C2 C3 Fe1 70.8(3) . .
C8 C3 Fe1 126.5(3) . .
C5 C4 C3 108.5(4) . .
C5 C4 C9 125.9(4) . .
C3 C4 C9 125.1(4) . .
C5 C4 Fe1 71.1(2) . .
C3 C4 Fe1 69.5(2) . .
C9 C4 Fe1 131.0(3) . .
C4 C5 C1 108.4(4) . .
C4 C5 C10 125.7(4) . .
C1 C5 C10 125.2(4) . .
C4 C5 Fe1 70.0(2) . .
C1 C5 Fe1 70.6(2) . .
C10 C5 Fe1 132.7(3) . .
C1 C6 H6A 109.5 . .
C1 C6 H6B 109.5 . .
H6A C6 H6B 109.5 . .
C1 C6 H6C 109.5 . .
H6A C6 H6C 109.5 . .
H6B C6 H6C 109.5 . .
C2 C7 H7A 109.5 . .
C2 C7 H7B 109.5 . .
H7A C7 H7B 109.5 . .
C2 C7 H7C 109.5 . .
H7A C7 H7C 109.5 . .
H7B C7 H7C 109.5 . .
C3 C8 H8A 109.5 . .
C3 C8 H8B 109.5 . .
H8A C8 H8B 109.5 . .
C3 C8 H8C 109.5 . .
H8A C8 H8C 109.5 . .
H8B C8 H8C 109.5 . .
C4 C9 H9A 109.5 . .
C4 C9 H9B 109.5 . .
H9A C9 H9B 109.5 . .
C4 C9 H9C 109.5 . .
H9A C9 H9C 109.5 . .
H9B C9 H9C 109.5 . .
C5 C10 H10A 109.5 . .
C5 C10 H10B 109.5 . .
H10A C10 H10B 109.5 . .
C5 C10 H10C 109.5 . .
H10A C10 H10C 109.5 . .
H10B C10 H10C 109.5 . .
C12 C11 P1 107.1(3) . .
C12 C11 H11A 110.3 . .
P1 C11 H11A 110.3 . .
C12 C11 H11B 110.3 . .
P1 C11 H11B 110.3 . .
H11A C11 H11B 108.6 . .
C11 C12 P2 109.8(3) . .
C11 C12 H12A 109.7 . .
P2 C12 H12A 109.7 . .
C11 C12 H12B 109.7 . .
P2 C12 H12B 109.7 . .
H12A C12 H12B 108.2 . .
C18 C13 C14 117.5(4) . .
C18 C13 P1 119.8(3) . .
C14 C13 P1 122.7(4) . .
C15 C14 C13 120.3(5) . .
C15 C14 H14 119.8 . .
C13 C14 H14 119.8 . .
C16 C15 C14 121.0(5) . .
C16 C15 H15 119.5 . .
C14 C15 H15 119.5 . .
C15 C16 C17 119.9(5) . .
C15 C16 H16 120.0 . .
C17 C16 H16 120.0 . .
C16 C17 C18 119.6(5) . .
C16 C17 H17 120.2 . .
C18 C17 H17 120.2 . .
C13 C18 C17 121.6(4) . .
C13 C18 H18 119.2 . .
C17 C18 H18 119.2 . .
C24 C19 C20 118.8(5) . .
C24 C19 P1 121.1(4) . .
C20 C19 P1 120.0(4) . .
C21 C20 C19 119.8(6) . .
C21 C20 H20 120.1 . .
C19 C20 H20 120.1 . .
C22 C21 C20 120.8(7) . .
C22 C21 H21 119.6 . .
C20 C21 H21 119.6 . .
C23 C22 C21 120.2(6) . .
C23 C22 H22 119.9 . .
C21 C22 H22 119.9 . .
C22 C23 C24 120.2(7) . .
C22 C23 H23 119.9 . .
C24 C23 H23 119.9 . .
C23 C24 C19 120.2(6) . .
C23 C24 H24 119.9 . .
C19 C24 H24 119.9 . .
C30 C25 C26 119.6(4) . .
C30 C25 P2 121.2(3) . .
C26 C25 P2 119.2(4) . .
C27 C26 C25 119.3(5) . .
C27 C26 H26 120.3 . .
C25 C26 H26 120.3 . .
C28 C27 C26 120.3(5) . .
C28 C27 H27 119.8 . .
C26 C27 H27 119.8 . .
C27 C28 C29 120.4(5) . .
C27 C28 H28 119.8 . .
C29 C28 H28 119.8 . .
C28 C29 C30 120.2(5) . .
C28 C29 H29 119.9 . .
C30 C29 H29 119.9 . .
C25 C30 C29 120.1(5) . .
C25 C30 H30 120.0 . .
C29 C30 H30 120.0 . .
C32 C31 C36 118.4(4) . .
C32 C31 P2 120.8(3) . .
C36 C31 P2 120.6(3) . .
C33 C32 C31 121.1(4) . .
C33 C32 H32 119.4 . .
C31 C32 H32 119.4 . .
C32 C33 C34 120.0(5) . .
C32 C33 H33 120.0 . .
C34 C33 H33 120.0 . .
C35 C34 C33 119.5(4) . .
C35 C34 H34 120.2 . .
C33 C34 H34 120.2 . .
C34 C35 C36 120.4(4) . .
C34 C35 H35 119.8 . .
C36 C35 H35 119.8 . .
C35 C36 C31 120.6(4) . .
C35 C36 H36 119.7 . .
C31 C36 H36 119.7 . .
C38 C37 Fe1 174.4(4) . .
C37 C38 C39 177.9(5) . .
C40 C39 C43 116.5(4) . .
C40 C39 C38 121.9(4) . .
C43 C39 C38 121.6(4) . .
N1 C40 C39 123.5(5) . .
N1 C40 H40 118.3 . .
C39 C40 H40 118.3 . .
C40 N1 C41 117.6(4) . .
N1 C41 C42 121.4(4) . .
N1 C41 C91 118.4(4) . .
C42 C41 C91 120.2(4) . .
C43 C42 C41 120.3(4) . .
C43 C42 H42 119.8 . .
C41 C42 H42 119.8 . .
C42 C43 C39 120.6(5) . .
C42 C43 H43 119.7 . .
C39 C43 H43 119.7 . .
C55 C51 C52 108.1(4) . .
C55 C51 C56 125.5(4) . .
C52 C51 C56 126.0(4) . .
C55 C51 Fe2 69.6(2) . .
C52 C51 Fe2 70.1(2) . .
C56 C51 Fe2 130.8(3) . .
C53 C52 C51 108.0(4) . .
C53 C52 C57 125.3(4) . .
C51 C52 C57 126.3(4) . .
C53 C52 Fe2 70.7(2) . .
C51 C52 Fe2 70.5(2) . .
C57 C52 Fe2 130.4(3) . .
C52 C53 C54 107.6(4) . .
C52 C53 C58 124.8(4) . .
C54 C53 C58 126.8(4) . .
C52 C53 Fe2 69.9(2) . .
C54 C53 Fe2 70.1(2) . .
C58 C53 Fe2 133.2(3) . .
C55 C54 C53 108.1(4) . .
C55 C54 C59 124.9(4) . .
C53 C54 C59 126.4(4) . .
C55 C54 Fe2 69.5(2) . .
C53 C54 Fe2 70.4(2) . .
C59 C54 Fe2 132.7(3) . .
C51 C55 C54 108.1(4) . .
C51 C55 C60 125.5(4) . .
C54 C55 C60 126.3(4) . .
C51 C55 Fe2 71.0(2) . .
C54 C55 Fe2 71.1(2) . .
C60 C55 Fe2 126.4(3) . .
C51 C56 H56A 109.5 . .
C51 C56 H56B 109.5 . .
H56A C56 H56B 109.5 . .
C51 C56 H56C 109.5 . .
H56A C56 H56C 109.5 . .
H56B C56 H56C 109.5 . .
C52 C57 H57A 109.5 . .
C52 C57 H57B 109.5 . .
H57A C57 H57B 109.5 . .
C52 C57 H57C 109.5 . .
H57A C57 H57C 109.5 . .
H57B C57 H57C 109.5 . .
C53 C58 H58A 109.5 . .
C53 C58 H58B 109.5 . .
H58A C58 H58B 109.5 . .
C53 C58 H58C 109.5 . .
H58A C58 H58C 109.5 . .
H58B C58 H58C 109.5 . .
C54 C59 H59A 109.5 . .
C54 C59 H59B 109.5 . .
H59A C59 H59B 109.5 . .
C54 C59 H59C 109.5 . .
H59A C59 H59C 109.5 . .
H59B C59 H59C 109.5 . .
C55 C60 H60A 109.5 . .
C55 C60 H60B 109.5 . .
H60A C60 H60B 109.5 . .
C55 C60 H60C 109.5 . .
H60A C60 H60C 109.5 . .
H60B C60 H60C 109.5 . .
C62 C61 P51 105.9(3) . .
C62 C61 H61A 110.6 . .
P51 C61 H61A 110.6 . .
C62 C61 H61B 110.6 . .
P51 C61 H61B 110.6 . .
H61A C61 H61B 108.7 . .
C61 C62 P52 110.5(3) . .
C61 C62 H62A 109.6 . .
P52 C62 H62A 109.6 . .
C61 C62 H62B 109.6 . .
P52 C62 H62B 109.6 . .
H62A C62 H62B 108.1 . .
C64 C63 C68 118.0(4) . .
C64 C63 P51 119.6(3) . .
C68 C63 P51 122.3(3) . .
C65 C64 C63 121.5(4) . .
C65 C64 H64 119.2 . .
C63 C64 H64 119.2 . .
C64 C65 C66 119.4(4) . .
C64 C65 H65 120.3 . .
C66 C65 H65 120.3 . .
C67 C66 C65 120.1(4) . .
C67 C66 H66 120.0 . .
C65 C66 H66 120.0 . .
C66 C67 C68 120.4(4) . .
C66 C67 H67 119.8 . .
C68 C67 H67 119.8 . .
C67 C68 C63 120.5(4) . .
C67 C68 H68 119.7 . .
C63 C68 H68 119.7 . .
C70 C69 C74 117.6(4) . .
C70 C69 P51 121.5(3) . .
C74 C69 P51 120.8(3) . .
C71 C70 C69 121.8(4) . .
C71 C70 H70 119.1 . .
C69 C70 H70 119.1 . .
C70 C71 C72 119.5(5) . .
C70 C71 H71 120.2 . .
C72 C71 H71 120.2 . .
C73 C72 C71 120.2(4) . .
C73 C72 H72 119.9 . .
C71 C72 H72 119.9 . .
C72 C73 C74 120.0(4) . .
C72 C73 H73 120.0 . .
C74 C73 H73 120.0 . .
C69 C74 C73 120.8(4) . .
C69 C74 H74 119.6 . .
C73 C74 H74 119.6 . .
C76 C75 C80 119.2(4) . .
C76 C75 P52 120.8(3) . .
C80 C75 P52 119.9(3) . .
C75 C76 C77 119.8(4) . .
C75 C76 H76 120.1 . .
C77 C76 H76 120.1 . .
C78 C77 C76 120.5(5) . .
C78 C77 H77 119.8 . .
C76 C77 H77 119.8 . .
C77 C78 C79 120.5(5) . .
C77 C78 H78 119.8 . .
C79 C78 H78 119.8 . .
C78 C79 C80 119.8(5) . .
C78 C79 H79 120.1 . .
C80 C79 H79 120.1 . .
C75 C80 C79 120.2(4) . .
C75 C80 H80 119.9 . .
C79 C80 H80 119.9 . .
C86 C81 C82 117.4(4) . .
C86 C81 P52 121.4(3) . .
C82 C81 P52 121.1(3) . .
C83 C82 C81 121.3(5) . .
C83 C82 H82 119.3 . .
C81 C82 H82 119.3 . .
C82 C83 C84 119.4(5) . .
C82 C83 H83 120.3 . .
C84 C83 H83 120.3 . .
C85 C84 C83 120.6(5) . .
C85 C84 H84 119.7 . .
C83 C84 H84 119.7 . .
C84 C85 C86 119.8(5) . .
C84 C85 H85 120.1 . .
C86 C85 H85 120.1 . .
C85 C86 C81 121.4(5) . .
C85 C86 H86 119.3 . .
C81 C86 H86 119.3 . .
C88 C87 Fe2 176.4(4) . .
C87 C88 C89 174.7(4) . .
C90 C89 C93 116.9(4) . .
C90 C89 C88 121.2(4) . .
C93 C89 C88 121.8(4) . .
N51 C90 C89 122.6(4) . .
N51 C90 H90 118.7 . .
C89 C90 H90 118.7 . .
C90 N51 C91 118.0(4) . .
N51 C91 C92 121.8(4) . .
N51 C91 C41 118.0(4) . .
C92 C91 C41 120.2(4) . .
C93 C92 C91 120.0(4) . .
C93 C92 H92 120.0 . .
C91 C92 H92 120.0 . .
C92 C93 C89 120.5(4) . .
C92 C93 H93 119.8 . .
C89 C93 H93 119.8 . .
C105 C101 C102 108.4(6) . .
C105 C101 C106 125.8(6) . .
C102 C101 C106 125.6(5) . .
C105 C101 Fe3 70.6(3) . .
C102 C101 Fe3 69.1(3) . .
C106 C101 Fe3 129.7(5) . .
C103 C102 C101 107.1(5) . .
C103 C102 C107 127.7(6) . .
C101 C102 C107 124.8(6) . .
C103 C102 Fe3 71.3(3) . .
C101 C102 Fe3 71.7(3) . .
C107 C102 Fe3 127.2(4) . .
C102 C103 C104 107.7(6) . .
C102 C103 C108 123.8(6) . .
C104 C103 C108 127.9(6) . .
C102 C103 Fe3 69.6(3) . .
C104 C103 Fe3 70.4(3) . .
C108 C103 Fe3 131.8(4) . .
C105 C104 C103 108.5(5) . .
C105 C104 C109 123.6(6) . .
C103 C104 C109 126.8(7) . .
C105 C104 Fe3 71.4(3) . .
C103 C104 Fe3 70.4(3) . .
C109 C104 Fe3 133.4(4) . .
C104 C105 C101 108.1(6) . .
C104 C105 C110 124.9(6) . .
C101 C105 C110 126.1(7) . .
C104 C105 Fe3 70.6(3) . .
C101 C105 Fe3 70.8(3) . .
C110 C105 Fe3 132.4(4) . .
C101 C106 H10D 109.5 . .
C101 C106 H10E 109.5 . .
H10D C106 H10E 109.5 . .
C101 C106 H10F 109.5 . .
H10D C106 H10F 109.5 . .
H10E C106 H10F 109.5 . .
C102 C107 H10G 109.5 . .
C102 C107 H10H 109.5 . .
H10G C107 H10H 109.5 . .
C102 C107 H10I 109.5 . .
H10G C107 H10I 109.5 . .
H10H C107 H10I 109.5 . .
C103 C108 H10J 109.5 . .
C103 C108 H10K 109.5 . .
H10J C108 H10K 109.5 . .
C103 C108 H10L 109.5 . .
H10J C108 H10L 109.5 . .
H10K C108 H10L 109.5 . .
C104 C109 H10M 109.5 . .
C104 C109 H10N 109.5 . .
H10M C109 H10N 109.5 . .
C104 C109 H10O 109.5 . .
H10M C109 H10O 109.5 . .
H10N C109 H10O 109.5 . .
C105 C110 H11C 109.5 . .
C105 C110 H11D 109.5 . .
H11C C110 H11D 109.5 . .
C105 C110 H11E 109.5 . .
H11C C110 H11E 109.5 . .
H11D C110 H11E 109.5 . .
C112 C111 P101 112.5(3) . .
C112 C111 H11F 109.1 . .
P101 C111 H11F 109.1 . .
C112 C111 H11G 109.1 . .
P101 C111 H11G 109.1 . .
H11F C111 H11G 107.8 . .
C111 C112 P102 109.0(3) . .
C111 C112 H11H 109.9 . .
P102 C112 H11H 109.9 . .
C111 C112 H11I 109.9 . .
P102 C112 H11I 109.9 . .
H11H C112 H11I 108.3 . .
C118 C113 C114 117.7(5) . .
C118 C113 P101 119.8(4) . .
C114 C113 P101 122.5(4) . .
C113 C114 C115 121.3(5) . .
C113 C114 H114 119.3 . .
C115 C114 H114 119.3 . .
C116 C115 C114 118.6(5) . .
C116 C115 H115 120.7 . .
C114 C115 H115 120.7 . .
C117 C116 C115 120.9(5) . .
C117 C116 H116 119.5 . .
C115 C116 H116 119.5 . .
C116 C117 C118 120.4(5) . .
C116 C117 H117 119.8 . .
C118 C117 H117 119.8 . .
C113 C118 C117 121.0(5) . .
C113 C118 H118 119.5 . .
C117 C118 H118 119.5 . .
C120 C119 C124 119.3(6) . .
C120 C119 P101 121.4(5) . .
C124 C119 P101 119.3(5) . .
C119 C120 C121 119.7(9) . .
C119 C120 H120 120.2 . .
C121 C120 H120 120.2 . .
C122 C121 C120 121.8(12) . .
C122 C121 H121 119.1 . .
C120 C121 H121 119.1 . .
C121 C122 C123 119.9(11) . .
C121 C122 H122 120.0 . .
C123 C122 H122 120.0 . .
C122 C123 C124 120.8(11) . .
C122 C123 H123 119.6 . .
C124 C123 H123 119.6 . .
C119 C124 C123 118.5(9) . .
C119 C124 H124 120.7 . .
C123 C124 H124 120.7 . .
C126 C125 C130 117.8(5) . .
C126 C125 P102 118.9(4) . .
C130 C125 P102 123.2(4) . .
C125 C126 C127 120.4(5) . .
C125 C126 H126 119.8 . .
C127 C126 H126 119.8 . .
C128 C127 C126 120.1(6) . .
C128 C127 H127 119.9 . .
C126 C127 H127 119.9 . .
C129 C128 C127 120.1(6) . .
C129 C128 H128 120.0 . .
C127 C128 H128 120.0 . .
C128 C129 C130 119.7(6) . .
C128 C129 H129 120.1 . .
C130 C129 H129 120.1 . .
C129 C130 C125 121.8(6) . .
C129 C130 H130 119.1 . .
C125 C130 H130 119.1 . .
C132 C131 C136 118.8(5) . .
C132 C131 P102 122.5(5) . .
C136 C131 P102 118.5(5) . .
C131 C132 C133 120.2(6) . .
C131 C132 H132 119.9 . .
C133 C132 H132 119.9 . .
C134 C133 C132 119.9(7) . .
C134 C133 H133 120.0 . .
C132 C133 H133 120.0 . .
C135 C134 C133 120.5(7) . .
C135 C134 H134 119.7 . .
C133 C134 H134 119.7 . .
C134 C135 C136 119.8(8) . .
C134 C135 H135 120.1 . .
C136 C135 H135 120.1 . .
C131 C136 C135 120.7(7) . .
C131 C136 H136 119.6 . .
C135 C136 H136 119.6 . .
C138 C137 Fe3 173.4(4) . .
C137 C138 C139 160.6(4) . .
C140 C139 C143 115.2(5) . .
C140 C139 C138 122.4(4) . .
C143 C139 C138 122.4(5) . .
N101 C140 C139 124.5(5) . .
N101 C140 H140 117.8 . .
C139 C140 H140 117.8 . .
C140 N101 C141 118.2(5) . .
N101 C141 C142 121.1(5) . .
N101 C141 C141 117.2(6) . 2_744
C142 C141 C141 121.7(6) . 2_744
C143 C142 C141 119.8(5) . .
C143 C142 H142 120.1 . .
C141 C142 H142 120.1 . .
C142 C143 C139 121.2(5) . .
C142 C143 H143 119.4 . .
C139 C143 H143 119.4 . .

loop_
_geom_bond_atom_site_label_1
_geom_bond_atom_site_label_2
_geom_bond_distance
_geom_bond_site_symmetry_2
C151 C152 1.32(3) .
C151 C154 1.39(3) 2_565
C151 C155 1.78(3) 2_565
C152 C155 1.42(3) 2_565
C152 C153 1.47(3) .
C153 C155 1.05(3) 2_565
C153 C154 1.28(3) .
C154 C155 1.19(3) 2_565
C154 C151 1.39(3) 2_565
C154 C155 1.56(3) .
C155 C153 1.05(3) 2_565
C155 C154 1.19(3) 2_565
C155 C155 1.35(5) 2_565
C155 C152 1.42(3) 2_565
C155 C151 1.78(3) 2_565
C145 C146 1.397(18) .
C145 C150 1.454(18) .
C145 H145 0.9300 .
C146 C147 1.262(16) .
C146 H146 0.9300 .
C147 C148 1.341(15) .
C147 H147 0.9300 .
C148 C149 1.371(13) .
C148 H148 0.9300 .
C149 C150 1.283(13) .
C149 H149 0.9300 .
C150 H150 0.9300 .
Fe1 C37 1.887(4) .
Fe1 C3 2.095(5) .
Fe1 C4 2.114(4) .
Fe1 C2 2.116(5) .
Fe1 C5 2.128(4) .
Fe1 C1 2.131(4) .
Fe1 P1 2.1679(12) .
Fe1 P2 2.1786(13) .
Fe2 C87 1.894(4) .
Fe2 C55 2.095(4) .
Fe2 C52 2.109(4) .
Fe2 C51 2.114(4) .
Fe2 C54 2.115(4) .
Fe2 C53 2.120(4) .
Fe2 P51 2.1766(11) .
Fe2 P52 2.1927(12) .
Fe3 C137 1.919(6) .
Fe3 C102 2.097(5) .
Fe3 C103 2.119(5) .
Fe3 C104 2.120(5) .
Fe3 C105 2.129(5) .
Fe3 C101 2.131(5) .
Fe3 P102 2.1583(15) .
Fe3 P101 2.1719(14) .
P1 C19 1.835(5) .
P1 C13 1.841(5) .
P1 C11 1.850(5) .
P2 C31 1.850(4) .
P2 C25 1.853(4) .
P2 C12 1.865(4) .
P51 C69 1.824(4) .
P51 C63 1.843(4) .
P51 C61 1.847(4) .
P52 C81 1.846(4) .
P52 C62 1.853(4) .
P52 C75 1.854(4) .
P101 C119 1.846(6) .
P101 C113 1.852(5) .
P101 C111 1.875(5) .
P102 C125 1.828(5) .
P102 C112 1.836(5) .
P102 C131 1.851(5) .
C1 C2 1.418(7) .
C1 C5 1.424(6) .
C1 C6 1.500(6) .
C2 C3 1.438(6) .
C2 C7 1.503(7) .
C3 C4 1.424(7) .
C3 C8 1.498(7) .
C4 C5 1.413(6) .
C4 C9 1.506(6) .
C5 C10 1.493(6) .
C6 H6A 0.9600 .
C6 H6B 0.9600 .
C6 H6C 0.9600 .
C7 H7A 0.9600 .
C7 H7B 0.9600 .
C7 H7C 0.9600 .
C8 H8A 0.9600 .
C8 H8B 0.9600 .
C8 H8C 0.9600 .
C9 H9A 0.9600 .
C9 H9B 0.9600 .
C9 H9C 0.9600 .
C10 H10A 0.9600 .
C10 H10B 0.9600 .
C10 H10C 0.9600 .
C11 C12 1.511(6) .
C11 H11A 0.9700 .
C11 H11B 0.9700 .
C12 H12A 0.9700 .
C12 H12B 0.9700 .
C13 C18 1.386(6) .
C13 C14 1.398(6) .
C14 C15 1.386(7) .
C14 H14 0.9300 .
C15 C16 1.366(7) .
C15 H15 0.9300 .
C16 C17 1.369(7) .
C16 H16 0.9300 .
C17 C18 1.392(6) .
C17 H17 0.9300 .
C18 H18 0.9300 .
C19 C24 1.396(7) .
C19 C20 1.397(8) .
C20 C21 1.381(8) .
C20 H20 0.9300 .
C21 C22 1.376(11) .
C21 H21 0.9300 .
C22 C23 1.364(11) .
C22 H22 0.9300 .
C23 C24 1.394(8) .
C23 H23 0.9300 .
C24 H24 0.9300 .
C25 C30 1.376(7) .
C25 C26 1.399(6) .
C26 C27 1.394(7) .
C26 H26 0.9300 .
C27 C28 1.363(8) .
C27 H27 0.9300 .
C28 C29 1.375(8) .
C28 H28 0.9300 .
C29 C30 1.387(7) .
C29 H29 0.9300 .
C30 H30 0.9300 .
C31 C32 1.388(6) .
C31 C36 1.395(6) .
C32 C33 1.375(6) .
C32 H32 0.9300 .
C33 C34 1.393(7) .
C33 H33 0.9300 .
C34 C35 1.375(7) .
C34 H34 0.9300 .
C35 C36 1.384(6) .
C35 H35 0.9300 .
C36 H36 0.9300 .
C37 C38 1.186(6) .
C38 C39 1.467(6) .
C39 C40 1.383(7) .
C39 C43 1.394(7) .
C40 N1 1.359(6) .
C40 H40 0.9300 .
N1 C41 1.360(6) .
C41 C42 1.366(6) .
C41 C91 1.479(5) .
C42 C43 1.354(6) .
C42 H42 0.9300 .
C43 H43 0.9300 .
C51 C55 1.418(6) .
C51 C52 1.426(6) .
C51 C56 1.490(6) .
C52 C53 1.425(6) .
C52 C57 1.500(6) .
C53 C54 1.429(6) .
C53 C58 1.508(6) .
C54 C55 1.420(6) .
C54 C59 1.507(6) .
C55 C60 1.500(6) .
C56 H56A 0.9600 .
C56 H56B 0.9600 .
C56 H56C 0.9600 .
C57 H57A 0.9600 .
C57 H57B 0.9600 .
C57 H57C 0.9600 .
C58 H58A 0.9600 .
C58 H58B 0.9600 .
C58 H58C 0.9600 .
C59 H59A 0.9600 .
C59 H59B 0.9600 .
C59 H59C 0.9600 .
C60 H60A 0.9600 .
C60 H60B 0.9600 .
C60 H60C 0.9600 .
C61 C62 1.523(6) .
C61 H61A 0.9700 .
C61 H61B 0.9700 .
C62 H62A 0.9700 .
C62 H62B 0.9700 .
C63 C64 1.392(6) .
C63 C68 1.393(6) .
C64 C65 1.386(6) .
C64 H64 0.9300 .
C65 C66 1.388(7) .
C65 H65 0.9300 .
C66 C67 1.371(7) .
C66 H66 0.9300 .
C67 C68 1.393(6) .
C67 H67 0.9300 .
C68 H68 0.9300 .
C69 C70 1.389(6) .
C69 C74 1.397(6) .
C70 C71 1.383(6) .
C70 H70 0.9300 .
C71 C72 1.387(7) .
C71 H71 0.9300 .
C72 C73 1.367(7) .
C72 H72 0.9300 .
C73 C74 1.401(6) .
C73 H73 0.9300 .
C74 H74 0.9300 .
C75 C76 1.390(6) .
C75 C80 1.392(6) .
C76 C77 1.396(7) .
C76 H76 0.9300 .
C77 C78 1.369(7) .
C77 H77 0.9300 .
C78 C79 1.374(7) .
C78 H78 0.9300 .
C79 C80 1.398(6) .
C79 H79 0.9300 .
C80 H80 0.9300 .
C81 C86 1.388(6) .
C81 C82 1.400(6) .
C82 C83 1.383(7) .
C82 H82 0.9300 .
C83 C84 1.384(9) .
C83 H83 0.9300 .
C84 C85 1.362(8) .
C84 H84 0.9300 .
C85 C86 1.388(7) .
C85 H85 0.9300 .
C86 H86 0.9300 .
C87 C88 1.188(6) .
C88 C89 1.463(6) .
C89 C90 1.394(6) .
C89 C93 1.402(6) .
C90 N51 1.358(5) .
C90 H90 0.9300 .
N51 C91 1.360(6) .
C91 C92 1.369(6) .
C92 C93 1.352(5) .
C92 H92 0.9300 .
C93 H93 0.9300 .
C101 C105 1.408(8) .
C101 C102 1.419(9) .
C101 C106 1.505(9) .
C102 C103 1.409(8) .
C102 C107 1.508(8) .
C103 C104 1.423(8) .
C103 C108 1.484(10) .
C104 C105 1.385(9) .
C104 C109 1.523(8) .
C105 C110 1.521(9) .
C106 H10D 0.9600 .
C106 H10E 0.9600 .
C106 H10F 0.9600 .
C107 H10G 0.9600 .
C107 H10H 0.9600 .
C107 H10I 0.9600 .
C108 H10J 0.9600 .
C108 H10K 0.9600 .
C108 H10L 0.9600 .
C109 H10M 0.9600 .
C109 H10N 0.9600 .
C109 H10O 0.9600 .
C110 H11C 0.9600 .
C110 H11D 0.9600 .
C110 H11E 0.9600 .
C111 C112 1.514(7) .
C111 H11F 0.9700 .
C111 H11G 0.9700 .
C112 H11H 0.9700 .
C112 H11I 0.9700 .
C113 C118 1.382(7) .
C113 C114 1.390(7) .
C114 C115 1.410(8) .
C114 H114 0.9300 .
C115 C116 1.367(8) .
C115 H115 0.9300 .
C116 C117 1.360(8) .
C116 H116 0.9300 .
C117 C118 1.388(7) .
C117 H117 0.9300 .
C118 H118 0.9300 .
C119 C120 1.368(9) .
C119 C124 1.393(9) .
C120 C121 1.376(11) .
C120 H120 0.9300 .
C121 C122 1.338(18) .
C121 H121 0.9300 .
C122 C123 1.343(18) .
C122 H122 0.9300 .
C123 C124 1.405(13) .
C123 H123 0.9300 .
C124 H124 0.9300 .
C125 C126 1.376(7) .
C125 C130 1.388(8) .
C126 C127 1.397(8) .
C126 H126 0.9300 .
C127 C128 1.376(8) .
C127 H127 0.9300 .
C128 C129 1.359(9) .
C128 H128 0.9300 .
C129 C130 1.378(9) .
C129 H129 0.9300 .
C130 H130 0.9300 .
C131 C132 1.365(8) .
C131 C136 1.395(8) .
C132 C133 1.404(9) .
C132 H132 0.9300 .
C133 C134 1.381(11) .
C133 H133 0.9300 .
C134 C135 1.348(11) .
C134 H134 0.9300 .
C135 C136 1.397(9) .
C135 H135 0.9300 .
C136 H136 0.9300 .
C137 C138 1.147(6) .
C138 C139 1.526(6) .
C139 C140 1.394(7) .
C139 C143 1.397(7) .
C140 N101 1.346(7) .
C140 H140 0.9300 .
N101 C141 1.355(6) .
C141 C142 1.374(7) .
C141 C141 1.487(10) 2_744
C142 C143 1.368(7) .
C142 H142 0.9300 .
C143 H143 0.9300 .

loop_
_geom_torsion_atom_site_label_1
_geom_torsion_atom_site_label_2
_geom_torsion_atom_site_label_3
_geom_torsion_atom_site_label_4
_geom_torsion
_geom_torsion_site_symmetry_1
_geom_torsion_site_symmetry_4
C154 C151 C152 C155 1(2) 2_565 2_565
C154 C151 C152 C153 5(3) 2_565 .
C155 C151 C152 C153 5(2) 2_565 .
C151 C152 C153 C155 -7(3) . 2_565
C151 C152 C153 C154 -1(4) . .
C155 C152 C153 C154 6(2) 2_565 .
C152 C153 C154 C155 -7(2) . 2_565
C155 C153 C154 C151 -95(23) 2_565 2_565
C152 C153 C154 C151 -101(23) . 2_565
C155 C153 C154 C155 7(3) 2_565 .
C152 C153 C154 C155 0(3) . .
C155 C154 C155 C153 -148(13) 2_565 2_565
C153 C154 C155 C153 -154(10) . 2_565
C151 C154 C155 C153 21(11) 2_565 2_565
C155 C154 C155 C154 -0.002(3) 2_565 2_565
C153 C154 C155 C154 -7(3) . 2_565
C151 C154 C155 C154 169(3) 2_565 2_565
C153 C154 C155 C155 -7(3) . 2_565
C151 C154 C155 C155 169(3) 2_565 2_565
C155 C154 C155 C152 -169(3) 2_565 2_565
C153 C154 C155 C152 -175.8(18) . 2_565
C151 C154 C155 C152 -0.4(17) 2_565 2_565
C155 C154 C155 C151 -169(3) 2_565 2_565
C153 C154 C155 C151 -175.4(19) . 2_565
C150 C145 C146 C147 -6(2) . .
C145 C146 C147 C148 4(2) . .
C146 C147 C148 C149 1.1(19) . .
C147 C148 C149 C150 -3.0(18) . .
C148 C149 C150 C145 0.2(17) . .
C146 C145 C150 C149 4.1(18) . .
C37 Fe1 P1 C19 58.0(2) . .
C3 Fe1 P1 C19 -34.3(2) . .
C4 Fe1 P1 C19 -15.7(3) . .
C2 Fe1 P1 C19 -74.0(2) . .
C5 Fe1 P1 C19 -104.4(4) . .
C1 Fe1 P1 C19 -107.4(3) . .
P2 Fe1 P1 C19 146.1(2) . .
C37 Fe1 P1 C13 -174.2(2) . .
C3 Fe1 P1 C13 93.5(2) . .
C4 Fe1 P1 C13 112.1(3) . .
C2 Fe1 P1 C13 53.8(2) . .
C5 Fe1 P1 C13 23.4(5) . .
C1 Fe1 P1 C13 20.4(2) . .
P2 Fe1 P1 C13 -86.05(19) . .
C37 Fe1 P1 C11 -59.7(2) . .
C3 Fe1 P1 C11 -152.0(2) . .
C4 Fe1 P1 C11 -133.4(3) . .
C2 Fe1 P1 C11 168.4(2) . .
C5 Fe1 P1 C11 138.0(4) . .
C1 Fe1 P1 C11 134.9(2) . .
P2 Fe1 P1 C11 28.46(16) . .
C37 Fe1 P2 C31 -165.0(2) . .
C3 Fe1 P2 C31 -67.4(6) . .
C4 Fe1 P2 C31 -81.9(2) . .
C2 Fe1 P2 C31 13.6(3) . .
C5 Fe1 P2 C31 -50.3(2) . .
C1 Fe1 P2 C31 -10.6(2) . .
P1 Fe1 P2 C31 110.83(17) . .
C37 Fe1 P2 C25 -41.7(2) . .
C3 Fe1 P2 C25 56.0(6) . .
C4 Fe1 P2 C25 41.4(2) . .
C2 Fe1 P2 C25 136.9(2) . .
C5 Fe1 P2 C25 73.0(2) . .
C1 Fe1 P2 C25 112.7(2) . .
P1 Fe1 P2 C25 -125.85(16) . .
C37 Fe1 P2 C12 76.5(2) . .
C3 Fe1 P2 C12 174.2(6) . .
C4 Fe1 P2 C12 159.6(2) . .
C2 Fe1 P2 C12 -104.9(2) . .
C5 Fe1 P2 C12 -168.8(2) . .
C1 Fe1 P2 C12 -129.04(19) . .
P1 Fe1 P2 C12 -7.64(16) . .
C87 Fe2 P51 C69 59.4(2) . .
C55 Fe2 P51 C69 -31.3(2) . .
C52 Fe2 P51 C69 -108.8(4) . .
C51 Fe2 P51 C69 -14.0(3) . .
C54 Fe2 P51 C69 -69.9(2) . .
C53 Fe2 P51 C69 -105.0(2) . .
P52 Fe2 P51 C69 148.15(16) . .
C87 Fe2 P51 C63 -171.8(2) . .
C55 Fe2 P51 C63 97.5(2) . .
C52 Fe2 P51 C63 20.1(4) . .
C51 Fe2 P51 C63 114.8(3) . .
C54 Fe2 P51 C63 59.0(2) . .
C53 Fe2 P51 C63 23.8(2) . .
P52 Fe2 P51 C63 -83.04(16) . .
C87 Fe2 P51 C61 -58.71(19) . .
C55 Fe2 P51 C61 -149.37(18) . .
C52 Fe2 P51 C61 133.2(4) . .
C51 Fe2 P51 C61 -132.1(3) . .
C54 Fe2 P51 C61 172.06(17) . .
C53 Fe2 P51 C61 136.95(19) . .
P52 Fe2 P51 C61 30.06(14) . .
C87 Fe2 P52 C81 -167.1(2) . .
C55 Fe2 P52 C81 -72.5(5) . .
C52 Fe2 P52 C81 -49.6(2) . .
C51 Fe2 P52 C81 -82.0(2) . .
C54 Fe2 P52 C81 11.9(3) . .
C53 Fe2 P52 C81 -10.1(2) . .
P51 Fe2 P52 C81 109.35(17) . .
C87 Fe2 P52 C62 75.45(18) . .
C55 Fe2 P52 C62 170.1(4) . .
C52 Fe2 P52 C62 -167.05(18) . .
C51 Fe2 P52 C62 160.55(19) . .
C54 Fe2 P52 C62 -105.5(2) . .
C53 Fe2 P52 C62 -127.52(18) . .
P51 Fe2 P52 C62 -8.07(14) . .
C87 Fe2 P52 C75 -41.45(19) . .
C55 Fe2 P52 C75 53.2(5) . .
C52 Fe2 P52 C75 76.06(19) . .
C51 Fe2 P52 C75 43.7(2) . .
C54 Fe2 P52 C75 137.6(2) . .
C53 Fe2 P52 C75 115.59(19) . .
P51 Fe2 P52 C75 -124.96(15) . .
C137 Fe3 P101 C119 49.4(2) . .
C102 Fe3 P101 C119 -44.1(8) . .
C103 Fe3 P101 C119 -127.5(3) . .
C104 Fe3 P101 C119 -102.0(3) . .
C105 Fe3 P101 C119 -63.1(3) . .
C101 Fe3 P101 C119 -31.3(3) . .
P102 Fe3 P101 C119 139.4(2) . .
C137 Fe3 P101 C113 172.5(2) . .
C102 Fe3 P101 C113 79.0(8) . .
C103 Fe3 P101 C113 -4.3(4) . .
C104 Fe3 P101 C113 21.1(3) . .
C105 Fe3 P101 C113 60.0(3) . .
C101 Fe3 P101 C113 91.9(3) . .
P102 Fe3 P101 C113 -97.5(2) . .
C137 Fe3 P101 C111 -68.1(3) . .
C102 Fe3 P101 C111 -161.6(8) . .
C103 Fe3 P101 C111 115.0(4) . .
C104 Fe3 P101 C111 140.4(3) . .
C105 Fe3 P101 C111 179.4(3) . .
C101 Fe3 P101 C111 -148.8(3) . .
P102 Fe3 P101 C111 21.9(2) . .
C137 Fe3 P102 C125 -68.9(3) . .
C102 Fe3 P102 C125 28.8(3) . .
C103 Fe3 P102 C125 66.8(3) . .
C104 Fe3 P102 C125 100.5(3) . .
C105 Fe3 P102 C125 99.4(5) . .
C101 Fe3 P102 C125 14.7(4) . .
P101 Fe3 P102 C125 -152.0(2) . .
C137 Fe3 P102 C112 48.2(2) . .
C102 Fe3 P102 C112 145.9(2) . .
C103 Fe3 P102 C112 -176.2(2) . .
C104 Fe3 P102 C112 -142.4(2) . .
C105 Fe3 P102 C112 -143.5(4) . .
C101 Fe3 P102 C112 131.8(4) . .
P101 Fe3 P102 C112 -34.97(18) . .
C137 Fe3 P102 C131 164.2(3) . .
C102 Fe3 P102 C131 -98.1(3) . .
C103 Fe3 P102 C131 -60.2(3) . .
C104 Fe3 P102 C131 -26.4(3) . .
C105 Fe3 P102 C131 -27.5(5) . .
C101 Fe3 P102 C131 -112.2(4) . .
P101 Fe3 P102 C131 81.0(2) . .
C37 Fe1 C1 C2 -88.5(4) . .
C3 Fe1 C1 C2 -37.8(3) . .
C4 Fe1 C1 C2 -81.2(3) . .
C5 Fe1 C1 C2 -118.3(4) . .
P1 Fe1 C1 C2 60.1(3) . .
P2 Fe1 C1 C2 155.3(2) . .
C37 Fe1 C1 C5 29.8(5) . .
C3 Fe1 C1 C5 80.5(3) . .
C4 Fe1 C1 C5 37.1(3) . .
C2 Fe1 C1 C5 118.3(4) . .
P1 Fe1 C1 C5 178.4(2) . .
P2 Fe1 C1 C5 -86.4(3) . .
C37 Fe1 C1 C6 150.4(4) . .
C3 Fe1 C1 C6 -158.8(5) . .
C4 Fe1 C1 C6 157.7(5) . .
C2 Fe1 C1 C6 -121.1(6) . .
C5 Fe1 C1 C6 120.6(6) . .
P1 Fe1 C1 C6 -61.0(5) . .
P2 Fe1 C1 C6 34.2(5) . .
C5 C1 C2 C3 -1.1(5) . .
C6 C1 C2 C3 -170.7(4) . .
Fe1 C1 C2 C3 59.4(3) . .
C5 C1 C2 C7 168.3(4) . .
C6 C1 C2 C7 -1.3(7) . .
Fe1 C1 C2 C7 -131.2(5) . .
C5 C1 C2 Fe1 -60.5(3) . .
C6 C1 C2 Fe1 129.9(4) . .
C37 Fe1 C2 C1 139.4(3) . .
C3 Fe1 C2 C1 119.0(4) . .
C4 Fe1 C2 C1 80.5(3) . .
C5 Fe1 C2 C1 37.6(2) . .
P1 Fe1 C2 C1 -131.6(2) . .
P2 Fe1 C2 C1 -38.6(3) . .
C37 Fe1 C2 C3 20.4(4) . .
C4 Fe1 C2 C3 -38.6(3) . .
C5 Fe1 C2 C3 -81.4(3) . .
C1 Fe1 C2 C3 -119.0(4) . .
P1 Fe1 C2 C3 109.4(2) . .
P2 Fe1 C2 C3 -157.6(2) . .
C37 Fe1 C2 C7 -97.9(5) . .
C3 Fe1 C2 C7 -118.4(6) . .
C4 Fe1 C2 C7 -156.9(6) . .
C5 Fe1 C2 C7 160.2(6) . .
C1 Fe1 C2 C7 122.6(6) . .
P1 Fe1 C2 C7 -9.0(5) . .
P2 Fe1 C2 C7 84.0(5) . .
C1 C2 C3 C4 1.5(5) . .
C7 C2 C3 C4 -168.1(4) . .
Fe1 C2 C3 C4 62.1(3) . .
C1 C2 C3 C8 177.6(4) . .
C7 C2 C3 C8 7.9(8) . .
Fe1 C2 C3 C8 -121.9(5) . .
C1 C2 C3 Fe1 -60.6(3) . .
C7 C2 C3 Fe1 129.8(4) . .
C37 Fe1 C3 C4 78.4(3) . .
C2 Fe1 C3 C4 -116.6(4) . .
C5 Fe1 C3 C4 -36.9(2) . .
C1 Fe1 C3 C4 -79.7(3) . .
P1 Fe1 C3 C4 163.4(2) . .
P2 Fe1 C3 C4 -18.5(7) . .
C37 Fe1 C3 C2 -165.0(3) . .
C4 Fe1 C3 C2 116.6(4) . .
C5 Fe1 C3 C2 79.8(3) . .
C1 Fe1 C3 C2 36.9(3) . .
P1 Fe1 C3 C2 -79.9(3) . .
P2 Fe1 C3 C2 98.2(6) . .
C37 Fe1 C3 C8 -41.8(5) . .
C4 Fe1 C3 C8 -120.2(6) . .
C2 Fe1 C3 C8 123.2(6) . .
C5 Fe1 C3 C8 -157.1(5) . .
C1 Fe1 C3 C8 160.1(5) . .
P1 Fe1 C3 C8 43.2(5) . .
P2 Fe1 C3 C8 -138.7(5) . .
C2 C3 C4 C5 -1.4(5) . .
C8 C3 C4 C5 -177.6(4) . .
Fe1 C3 C4 C5 60.6(3) . .
C2 C3 C4 C9 171.5(4) . .
C8 C3 C4 C9 -4.6(7) . .
Fe1 C3 C4 C9 -126.4(5) . .
C2 C3 C4 Fe1 -62.0(3) . .
C8 C3 C4 Fe1 121.8(5) . .
C37 Fe1 C4 C5 139.3(3) . .
C3 Fe1 C4 C5 -119.1(4) . .
C2 Fe1 C4 C5 -80.2(3) . .
C1 Fe1 C4 C5 -37.2(3) . .
P1 Fe1 C4 C5 -147.5(2) . .
P2 Fe1 C4 C5 55.3(3) . .
C37 Fe1 C4 C3 -101.6(3) . .
C2 Fe1 C4 C3 38.9(3) . .
C5 Fe1 C4 C3 119.1(4) . .
C1 Fe1 C4 C3 81.9(3) . .
P1 Fe1 C4 C3 -28.4(4) . .
P2 Fe1 C4 C3 174.4(2) . .
C37 Fe1 C4 C9 17.7(5) . .
C3 Fe1 C4 C9 119.3(6) . .
C2 Fe1 C4 C9 158.2(5) . .
C5 Fe1 C4 C9 -121.6(6) . .
C1 Fe1 C4 C9 -158.8(5) . .
P1 Fe1 C4 C9 90.9(5) . .
P2 Fe1 C4 C9 -66.3(5) . .
C3 C4 C5 C1 0.7(5) . .
C9 C4 C5 C1 -172.1(4) . .
Fe1 C4 C5 C1 60.4(3) . .
C3 C4 C5 C10 171.5(4) . .
C9 C4 C5 C10 -1.4(8) . .
Fe1 C4 C5 C10 -128.9(5) . .
C3 C4 C5 Fe1 -59.6(3) . .
C9 C4 C5 Fe1 127.5(5) . .
C2 C1 C5 C4 0.2(5) . .
C6 C1 C5 C4 169.9(4) . .
Fe1 C1 C5 C4 -60.0(3) . .
C2 C1 C5 C10 -170.5(4) . .
C6 C1 C5 C10 -0.8(7) . .
Fe1 C1 C5 C10 129.2(5) . .
C2 C1 C5 Fe1 60.2(3) . .
C6 C1 C5 Fe1 -130.0(5) . .
C37 Fe1 C5 C4 -45.7(3) . .
C3 Fe1 C5 C4 37.5(3) . .
C2 Fe1 C5 C4 81.5(3) . .
C1 Fe1 C5 C4 119.0(4) . .
P1 Fe1 C5 C4 114.9(4) . .
P2 Fe1 C5 C4 -138.0(2) . .
C37 Fe1 C5 C1 -164.7(3) . .
C3 Fe1 C5 C1 -81.5(3) . .
C4 Fe1 C5 C1 -119.0(4) . .
C2 Fe1 C5 C1 -37.5(3) . .
P1 Fe1 C5 C1 -4.1(6) . .
P2 Fe1 C5 C1 103.0(3) . .
C37 Fe1 C5 C10 74.8(5) . .
C3 Fe1 C5 C10 158.0(5) . .
C4 Fe1 C5 C10 120.6(6) . .
C2 Fe1 C5 C10 -158.0(5) . .
C1 Fe1 C5 C10 -120.4(6) . .
P1 Fe1 C5 C10 -124.5(4) . .
P2 Fe1 C5 C10 -17.4(5) . .
C19 P1 C11 C12 -175.2(3) . .
C13 P1 C11 C12 79.6(3) . .
Fe1 P1 C11 C12 -48.2(3) . .
P1 C11 C12 P2 41.7(4) . .
C31 P2 C12 C11 -149.1(3) . .
C25 P2 C12 C11 108.3(3) . .
Fe1 P2 C12 C11 -20.1(3) . .
C19 P1 C13 C18 142.2(4) . .
C11 P1 C13 C18 -110.8(4) . .
Fe1 P1 C13 C18 7.1(5) . .
C19 P1 C13 C14 -40.4(5) . .
C11 P1 C13 C14 66.6(5) . .
Fe1 P1 C13 C14 -175.6(4) . .
C18 C13 C14 C15 -2.7(7) . .
P1 C13 C14 C15 179.9(4) . .
C13 C14 C15 C16 1.2(8) . .
C14 C15 C16 C17 0.8(9) . .
C15 C16 C17 C18 -1.1(8) . .
C14 C13 C18 C17 2.4(7) . .
P1 C13 C18 C17 179.9(4) . .
C16 C17 C18 C13 -0.5(8) . .
C13 P1 C19 C24 145.3(4) . .
C11 P1 C19 C24 41.0(4) . .
Fe1 P1 C19 C24 -78.2(4) . .
C13 P1 C19 C20 -38.4(4) . .
C11 P1 C19 C20 -142.6(4) . .
Fe1 P1 C19 C20 98.1(4) . .
C24 C19 C20 C21 0.8(7) . .
P1 C19 C20 C21 -175.7(4) . .
C19 C20 C21 C22 -1.4(9) . .
C20 C21 C22 C23 1.3(10) . .
C21 C22 C23 C24 -0.7(10) . .
C22 C23 C24 C19 0.1(8) . .
C20 C19 C24 C23 -0.1(7) . .
P1 C19 C24 C23 176.3(4) . .
C31 P2 C25 C30 -61.8(4) . .
C12 P2 C25 C30 43.2(4) . .
Fe1 P2 C25 C30 165.2(3) . .
C31 P2 C25 C26 118.0(4) . .
C12 P2 C25 C26 -137.0(4) . .
Fe1 P2 C25 C26 -15.0(4) . .
C30 C25 C26 C27 0.4(7) . .
P2 C25 C26 C27 -179.4(3) . .
C25 C26 C27 C28 -0.8(7) . .
C26 C27 C28 C29 0.0(8) . .
C27 C28 C29 C30 1.2(8) . .
C26 C25 C30 C29 0.8(7) . .
P2 C25 C30 C29 -179.4(4) . .
C28 C29 C30 C25 -1.6(8) . .
C25 P2 C31 C32 -35.1(4) . .
C12 P2 C31 C32 -140.2(4) . .
Fe1 P2 C31 C32 97.5(4) . .
C25 P2 C31 C36 149.6(4) . .
C12 P2 C31 C36 44.5(4) . .
Fe1 P2 C31 C36 -77.8(4) . .
C36 C31 C32 C33 1.2(7) . .
P2 C31 C32 C33 -174.2(4) . .
C31 C32 C33 C34 -0.9(7) . .
C32 C33 C34 C35 0.4(7) . .
C33 C34 C35 C36 -0.2(7) . .
C34 C35 C36 C31 0.5(7) . .
C32 C31 C36 C35 -1.0(7) . .
P2 C31 C36 C35 174.5(3) . .
C3 Fe1 C37 C38 -31(4) . .
C4 Fe1 C37 C38 7(4) . .
C2 Fe1 C37 C38 -44(4) . .
C5 Fe1 C37 C38 34(4) . .
C1 Fe1 C37 C38 14(4) . .
P1 Fe1 C37 C38 -139(4) . .
P2 Fe1 C37 C38 134(4) . .
Fe1 C37 C38 C39 -77(16) . .
C37 C38 C39 C40 129(14) . .
C37 C38 C39 C43 -50(15) . .
C43 C39 C40 N1 -0.8(8) . .
C38 C39 C40 N1 -179.8(5) . .
C39 C40 N1 C41 -0.2(8) . .
C40 N1 C41 C42 1.5(7) . .
C40 N1 C41 C91 -176.5(4) . .
N1 C41 C42 C43 -1.7(7) . .
C91 C41 C42 C43 176.2(4) . .
C41 C42 C43 C39 0.6(8) . .
C40 C39 C43 C42 0.6(8) . .
C38 C39 C43 C42 179.6(5) . .
C87 Fe2 C51 C55 -98.4(3) . .
C52 Fe2 C51 C55 119.2(4) . .
C54 Fe2 C51 C55 38.0(2) . .
C53 Fe2 C51 C55 81.4(3) . .
P51 Fe2 C51 C55 -26.0(4) . .
P52 Fe2 C51 C55 175.72(19) . .
C87 Fe2 C51 C52 142.4(3) . .
C55 Fe2 C51 C52 -119.2(4) . .
C54 Fe2 C51 C52 -81.2(3) . .
C53 Fe2 C51 C52 -37.8(2) . .
P51 Fe2 C51 C52 -145.2(2) . .
P52 Fe2 C51 C52 56.5(3) . .
C87 Fe2 C51 C56 21.5(5) . .
C55 Fe2 C51 C56 119.9(5) . .
C52 Fe2 C51 C56 -120.9(6) . .
C54 Fe2 C51 C56 157.9(5) . .
C53 Fe2 C51 C56 -158.7(5) . .
P51 Fe2 C51 C56 93.9(5) . .
P52 Fe2 C51 C56 -64.4(5) . .
C55 C51 C52 C53 1.7(5) . .
C56 C51 C52 C53 -172.4(4) . .
Fe2 C51 C52 C53 61.1(3) . .
C55 C51 C52 C57 174.3(4) . .
C56 C51 C52 C57 0.2(7) . .
Fe2 C51 C52 C57 -126.3(4) . .
C55 C51 C52 Fe2 -59.4(3) . .
C56 C51 C52 Fe2 126.5(4) . .
C87 Fe2 C52 C53 -161.5(2) . .
C55 Fe2 C52 C53 -80.9(3) . .
C51 Fe2 C52 C53 -118.1(4) . .
C54 Fe2 C52 C53 -37.7(2) . .
P51 Fe2 C52 C53 5.2(5) . .
P52 Fe2 C52 C53 106.0(2) . .
C87 Fe2 C52 C51 -43.4(3) . .
C55 Fe2 C52 C51 37.2(3) . .
C54 Fe2 C52 C51 80.4(3) . .
C53 Fe2 C52 C51 118.1(4) . .
P51 Fe2 C52 C51 123.3(3) . .
P52 Fe2 C52 C51 -135.9(2) . .
C87 Fe2 C52 C57 78.1(4) . .
C55 Fe2 C52 C57 158.6(4) . .
C51 Fe2 C52 C57 121.5(5) . .
C54 Fe2 C52 C57 -158.1(4) . .
C53 Fe2 C52 C57 -120.4(5) . .
P51 Fe2 C52 C57 -115.2(4) . .
P52 Fe2 C52 C57 -14.4(4) . .
C51 C52 C53 C54 -0.7(4) . .
C57 C52 C53 C54 -173.4(4) . .
Fe2 C52 C53 C54 60.2(3) . .
C51 C52 C53 C58 169.8(4) . .
C57 C52 C53 C58 -2.9(7) . .
Fe2 C52 C53 C58 -129.3(4) . .
C51 C52 C53 Fe2 -60.9(3) . .
C57 C52 C53 Fe2 126.4(4) . .
C87 Fe2 C53 C52 38.2(5) . .
C55 Fe2 C53 C52 81.1(3) . .
C51 Fe2 C53 C52 37.9(3) . .
C54 Fe2 C53 C52 118.4(3) . .
P51 Fe2 C53 C52 -177.8(2) . .
P52 Fe2 C53 C52 -82.9(2) . .
C87 Fe2 C53 C54 -80.2(4) . .
C55 Fe2 C53 C54 -37.3(2) . .
C52 Fe2 C53 C54 -118.4(3) . .
C51 Fe2 C53 C54 -80.5(3) . .
P51 Fe2 C53 C54 63.8(2) . .
P52 Fe2 C53 C54 158.8(2) . .
C87 Fe2 C53 C58 157.5(4) . .
C55 Fe2 C53 C58 -159.6(5) . .
C52 Fe2 C53 C58 119.3(5) . .
C51 Fe2 C53 C58 157.2(5) . .
C54 Fe2 C53 C58 -122.3(5) . .
P51 Fe2 C53 C58 -58.5(4) . .
P52 Fe2 C53 C58 36.4(4) . .
C52 C53 C54 C55 -0.6(5) . .
C58 C53 C54 C55 -170.8(4) . .
Fe2 C53 C54 C55 59.5(3) . .
C52 C53 C54 C59 170.7(4) . .
C58 C53 C54 C59 0.4(7) . .
Fe2 C53 C54 C59 -129.2(4) . .
C52 C53 C54 Fe2 -60.1(3) . .
C58 C53 C54 Fe2 129.6(4) . .
C87 Fe2 C54 C55 25.4(3) . .
C52 Fe2 C54 C55 -81.4(3) . .
C51 Fe2 C54 C55 -38.0(3) . .
C53 Fe2 C54 C55 -119.0(4) . .
P51 Fe2 C54 C55 113.1(2) . .
P52 Fe2 C54 C55 -153.4(2) . .
C87 Fe2 C54 C53 144.4(2) . .
C55 Fe2 C54 C53 119.0(4) . .
C52 Fe2 C54 C53 37.6(2) . .
C51 Fe2 C54 C53 81.0(3) . .
P51 Fe2 C54 C53 -127.9(2) . .
P52 Fe2 C54 C53 -34.4(3) . .
C87 Fe2 C54 C59 -93.7(4) . .
C55 Fe2 C54 C59 -119.1(5) . .
C52 Fe2 C54 C59 159.5(5) . .
C51 Fe2 C54 C59 -157.1(5) . .
C53 Fe2 C54 C59 121.9(5) . .
P51 Fe2 C54 C59 -6.0(4) . .
P52 Fe2 C54 C59 87.6(4) . .
C52 C51 C55 C54 -2.0(5) . .
C56 C51 C55 C54 172.1(4) . .
Fe2 C51 C55 C54 -61.7(3) . .
C52 C51 C55 C60 -178.6(4) . .
C56 C51 C55 C60 -4.5(7) . .
Fe2 C51 C55 C60 121.7(4) . .
C52 C51 C55 Fe2 59.7(3) . .
C56 C51 C55 Fe2 -126.2(4) . .
C53 C54 C55 C51 1.6(5) . .
C59 C54 C55 C51 -169.8(4) . .
Fe2 C54 C55 C51 61.7(3) . .
C53 C54 C55 C60 178.1(4) . .
C59 C54 C55 C60 6.7(7) . .
Fe2 C54 C55 C60 -121.8(4) . .
C53 C54 C55 Fe2 -60.1(3) . .
C59 C54 C55 Fe2 128.5(4) . .
C87 Fe2 C55 C51 81.5(3) . .
C52 Fe2 C55 C51 -37.3(2) . .
C54 Fe2 C55 C51 -117.8(4) . .
C53 Fe2 C55 C51 -80.4(3) . .
P51 Fe2 C55 C51 165.6(2) . .
P52 Fe2 C55 C51 -12.4(6) . .
C87 Fe2 C55 C54 -160.7(3) . .
C52 Fe2 C55 C54 80.5(3) . .
C51 Fe2 C55 C54 117.8(4) . .
C53 Fe2 C55 C54 37.3(2) . .
P51 Fe2 C55 C54 -76.7(2) . .
P52 Fe2 C55 C54 105.3(4) . .
C87 Fe2 C55 C60 -39.1(4) . .
C52 Fe2 C55 C60 -157.9(4) . .
C51 Fe2 C55 C60 -120.6(5) . .
C54 Fe2 C55 C60 121.6(5) . .
C53 Fe2 C55 C60 159.0(5) . .
P51 Fe2 C55 C60 45.0(4) . .
P52 Fe2 C55 C60 -133.0(4) . .
C69 P51 C61 C62 -177.1(3) . .
C63 P51 C61 C62 77.6(3) . .
Fe2 P51 C61 C62 -50.2(3) . .
P51 C61 C62 P52 44.0(3) . .
C81 P52 C62 C61 -151.8(3) . .
C75 P52 C62 C61 105.5(3) . .
Fe2 P52 C62 C61 -21.2(3) . .
C69 P51 C63 C64 137.8(4) . .
C61 P51 C63 C64 -114.4(4) . .
Fe2 P51 C63 C64 2.1(4) . .
C69 P51 C63 C68 -45.9(4) . .
C61 P51 C63 C68 61.8(4) . .
Fe2 P51 C63 C68 178.3(3) . .
C68 C63 C64 C65 0.3(7) . .
P51 C63 C64 C65 176.7(3) . .
C63 C64 C65 C66 0.0(7) . .
C64 C65 C66 C67 -0.7(7) . .
C65 C66 C67 C68 1.0(8) . .
C66 C67 C68 C63 -0.6(7) . .
C64 C63 C68 C67 -0.1(7) . .
P51 C63 C68 C67 -176.3(4) . .
C63 P51 C69 C70 -36.7(4) . .
C61 P51 C69 C70 -140.2(4) . .
Fe2 P51 C69 C70 100.9(4) . .
C63 P51 C69 C74 147.7(3) . .
C61 P51 C69 C74 44.1(4) . .
Fe2 P51 C69 C74 -74.7(4) . .
C74 C69 C70 C71 0.9(7) . .
P51 C69 C70 C71 -174.9(4) . .
C69 C70 C71 C72 -0.3(8) . .
C70 C71 C72 C73 -0.8(8) . .
C71 C72 C73 C74 1.2(7) . .
C70 C69 C74 C73 -0.4(6) . .
P51 C69 C74 C73 175.4(3) . .
C72 C73 C74 C69 -0.6(7) . .
C81 P52 C75 C76 -56.9(4) . .
C62 P52 C75 C76 46.7(4) . .
Fe2 P52 C75 C76 166.9(3) . .
C81 P52 C75 C80 123.8(3) . .
C62 P52 C75 C80 -132.6(3) . .
Fe2 P52 C75 C80 -12.4(4) . .
C80 C75 C76 C77 2.1(6) . .
P52 C75 C76 C77 -177.1(3) . .
C75 C76 C77 C78 -1.3(7) . .
C76 C77 C78 C79 -0.5(7) . .
C77 C78 C79 C80 1.3(7) . .
C76 C75 C80 C79 -1.4(6) . .
P52 C75 C80 C79 177.9(3) . .
C78 C79 C80 C75 -0.3(7) . .
C62 P52 C81 C86 45.3(4) . .
C75 P52 C81 C86 150.3(4) . .
Fe2 P52 C81 C86 -76.0(4) . .
C62 P52 C81 C82 -136.6(4) . .
C75 P52 C81 C82 -31.6(4) . .
Fe2 P52 C81 C82 102.1(4) . .
C86 C81 C82 C83 -0.3(7) . .
P52 C81 C82 C83 -178.5(4) . .
C81 C82 C83 C84 0.9(8) . .
C82 C83 C84 C85 -1.6(9) . .
C83 C84 C85 C86 1.5(9) . .
C84 C85 C86 C81 -0.9(8) . .
C82 C81 C86 C85 0.3(7) . .
P52 C81 C86 C85 178.5(4) . .
C55 Fe2 C87 C88 -17(6) . .
C52 Fe2 C87 C88 48(6) . .
C51 Fe2 C87 C88 22(6) . .
C54 Fe2 C87 C88 -33(6) . .
C53 Fe2 C87 C88 21(7) . .
P51 Fe2 C87 C88 -128(6) . .
P52 Fe2 C87 C88 146(6) . .
Fe2 C87 C88 C89 127(6) . .
C87 C88 C89 C90 -76(6) . .
C87 C88 C89 C93 102(5) . .
C93 C89 C90 N51 -2.8(6) . .
C88 C89 C90 N51 175.7(4) . .
C89 C90 N51 C91 0.4(6) . .
C90 N51 C91 C92 2.1(6) . .
C90 N51 C91 C41 -177.5(4) . .
N1 C41 C91 N51 -175.9(4) . .
C42 C41 C91 N51 6.1(6) . .
N1 C41 C91 C92 4.5(6) . .
C42 C41 C91 C92 -173.5(4) . .
N51 C91 C92 C93 -2.1(6) . .
C41 C91 C92 C93 177.5(4) . .
C91 C92 C93 C89 -0.4(6) . .
C90 C89 C93 C92 2.7(6) . .
C88 C89 C93 C92 -175.8(4) . .
C137 Fe3 C101 C105 -134.7(4) . .
C102 Fe3 C101 C105 119.5(6) . .
C103 Fe3 C101 C105 80.8(4) . .
C104 Fe3 C101 C105 37.1(4) . .
P102 Fe3 C101 C105 141.0(4) . .
P101 Fe3 C101 C105 -55.9(5) . .
C137 Fe3 C101 C102 105.8(4) . .
C103 Fe3 C101 C102 -38.7(3) . .
C104 Fe3 C101 C102 -82.4(4) . .
C105 Fe3 C101 C102 -119.5(6) . .
P102 Fe3 C101 C102 21.5(5) . .
P101 Fe3 C101 C102 -175.4(3) . .
C137 Fe3 C101 C106 -13.7(6) . .
C102 Fe3 C101 C106 -119.5(7) . .
C103 Fe3 C101 C106 -158.3(6) . .
C104 Fe3 C101 C106 158.1(6) . .
C105 Fe3 C101 C106 121.0(8) . .
P102 Fe3 C101 C106 -98.1(6) . .
P101 Fe3 C101 C106 65.1(6) . .
C105 C101 C102 C103 3.0(6) . .
C106 C101 C102 C103 -172.5(5) . .
Fe3 C101 C102 C103 62.9(4) . .
C105 C101 C102 C107 177.0(5) . .
C106 C101 C102 C107 1.5(9) . .
Fe3 C101 C102 C107 -123.1(5) . .
C105 C101 C102 Fe3 -59.9(4) . .
C106 C101 C102 Fe3 124.6(6) . .
C137 Fe3 C102 C103 168.2(4) . .
C104 Fe3 C102 C103 -37.6(4) . .
C105 Fe3 C102 C103 -79.5(4) . .
C101 Fe3 C102 C103 -116.1(5) . .
P102 Fe3 C102 C103 76.4(3) . .
P101 Fe3 C102 C103 -100.0(8) . .
C137 Fe3 C102 C101 -75.7(4) . .
C103 Fe3 C102 C101 116.1(5) . .
C104 Fe3 C102 C101 78.5(4) . .
C105 Fe3 C102 C101 36.6(4) . .
P102 Fe3 C102 C101 -167.5(3) . .
P101 Fe3 C102 C101 16.1(9) . .
C137 Fe3 C102 C107 44.6(6) . .
C103 Fe3 C102 C107 -123.6(8) . .
C104 Fe3 C102 C107 -161.2(7) . .
C105 Fe3 C102 C107 156.9(7) . .
C101 Fe3 C102 C107 120.3(7) . .
P102 Fe3 C102 C107 -47.3(6) . .
P101 Fe3 C102 C107 136.4(6) . .
C101 C102 C103 C104 -2.8(6) . .
C107 C102 C103 C104 -176.5(5) . .
Fe3 C102 C103 C104 60.4(4) . .
C101 C102 C103 C108 169.4(5) . .
C107 C102 C103 C108 -4.3(9) . .
Fe3 C102 C103 C108 -127.4(6) . .
C101 C102 C103 Fe3 -63.2(4) . .
C107 C102 C103 Fe3 123.1(5) . .
C137 Fe3 C103 C102 -16.8(5) . .
C104 Fe3 C103 C102 118.5(5) . .
C105 Fe3 C103 C102 81.7(4) . .
C101 Fe3 C103 C102 38.9(3) . .
P102 Fe3 C103 C102 -111.9(3) . .
P101 Fe3 C103 C102 158.8(3) . .
C137 Fe3 C103 C104 -135.3(4) . .
C102 Fe3 C103 C104 -118.5(5) . .
C105 Fe3 C103 C104 -36.7(4) . .
C101 Fe3 C103 C104 -79.6(4) . .
P102 Fe3 C103 C104 129.7(4) . .
P101 Fe3 C103 C104 40.3(5) . .
C137 Fe3 C103 C108 100.9(7) . .
C102 Fe3 C103 C108 117.7(8) . .
C104 Fe3 C103 C108 -123.8(8) . .
C105 Fe3 C103 C108 -160.6(7) . .
C101 Fe3 C103 C108 156.6(7) . .
P102 Fe3 C103 C108 5.8(6) . .
P101 Fe3 C103 C108 -83.6(7) . .
C102 C103 C104 C105 1.6(6) . .
C108 C103 C104 C105 -170.2(6) . .
Fe3 C103 C104 C105 61.5(4) . .
C102 C103 C104 C109 170.0(5) . .
C108 C103 C104 C109 -1.8(9) . .
Fe3 C103 C104 C109 -130.1(6) . .
C102 C103 C104 Fe3 -59.9(4) . .
C108 C103 C104 Fe3 128.3(6) . .
C137 Fe3 C104 C105 -21.0(6) . .
C102 Fe3 C104 C105 -81.1(4) . .
C103 Fe3 C104 C105 -118.5(5) . .
C101 Fe3 C104 C105 -37.6(3) . .
P102 Fe3 C104 C105 -179.3(3) . .
P101 Fe3 C104 C105 86.6(3) . .
C137 Fe3 C104 C103 97.5(6) . .
C102 Fe3 C104 C103 37.4(4) . .
C105 Fe3 C104 C103 118.5(5) . .
C101 Fe3 C104 C103 80.8(4) . .
P102 Fe3 C104 C103 -60.8(4) . .
P101 Fe3 C104 C103 -154.9(3) . .
C137 Fe3 C104 C109 -140.0(7) . .
C102 Fe3 C104 C109 159.9(8) . .
C103 Fe3 C104 C109 122.5(9) . .
C105 Fe3 C104 C109 -119.0(9) . .
C101 Fe3 C104 C109 -156.6(8) . .
P102 Fe3 C104 C109 61.7(8) . .
P101 Fe3 C104 C109 -32.4(8) . .
C103 C104 C105 C101 0.3(6) . .
C109 C104 C105 C101 -168.6(5) . .
Fe3 C104 C105 C101 61.1(4) . .
C103 C104 C105 C110 170.4(5) . .
C109 C104 C105 C110 1.6(9) . .
Fe3 C104 C105 C110 -128.7(6) . .
C103 C104 C105 Fe3 -60.8(4) . .
C109 C104 C105 Fe3 130.3(5) . .
C102 C101 C105 C104 -2.1(6) . .
C106 C101 C105 C104 173.4(6) . .
Fe3 C101 C105 C104 -61.0(4) . .
C102 C101 C105 C110 -172.0(5) . .
C106 C101 C105 C110 3.4(10) . .
Fe3 C101 C105 C110 129.0(6) . .
C102 C101 C105 Fe3 59.0(4) . .
C106 C101 C105 Fe3 -125.6(6) . .
C137 Fe3 C105 C104 168.8(3) . .
C102 Fe3 C105 C104 81.0(4) . .
C103 Fe3 C105 C104 37.9(3) . .
C101 Fe3 C105 C104 118.2(5) . .
P102 Fe3 C105 C104 1.5(6) . .
P101 Fe3 C105 C104 -103.7(3) . .
C137 Fe3 C105 C101 50.6(5) . .
C102 Fe3 C105 C101 -37.1(4) . .
C103 Fe3 C105 C101 -80.3(4) . .
C104 Fe3 C105 C101 -118.2(5) . .
P102 Fe3 C105 C101 -116.6(5) . .
P101 Fe3 C105 C101 138.2(4) . .
C137 Fe3 C105 C110 -71.2(7) . .
C102 Fe3 C105 C110 -158.9(8) . .
C103 Fe3 C105 C110 157.9(8) . .
C104 Fe3 C105 C110 120.0(8) . .
C101 Fe3 C105 C110 -121.8(9) . .
P102 Fe3 C105 C110 121.6(7) . .
P101 Fe3 C105 C110 16.4(7) . .
C119 P101 C111 C112 -129.1(4) . .
C113 P101 C111 C112 129.2(4) . .
Fe3 P101 C111 C112 -1.5(5) . .
P101 C111 C112 P102 -25.1(5) . .
C125 P102 C112 C111 170.6(4) . .
C131 P102 C112 C111 -84.3(4) . .
Fe3 P102 C112 C111 42.8(4) . .
C119 P101 C113 C118 38.3(5) . .
C111 P101 C113 C118 143.2(4) . .
Fe3 P101 C113 C118 -94.2(4) . .
C119 P101 C113 C114 -143.7(5) . .
C111 P101 C113 C114 -38.7(5) . .
Fe3 P101 C113 C114 83.8(4) . .
C118 C113 C114 C115 0.7(8) . .
P101 C113 C114 C115 -177.4(4) . .
C113 C114 C115 C116 -1.8(9) . .
C114 C115 C116 C117 2.2(9) . .
C115 C116 C117 C118 -1.5(9) . .
C114 C113 C118 C117 0.1(8) . .
P101 C113 C118 C117 178.2(4) . .
C116 C117 C118 C113 0.3(9) . .
C113 P101 C119 C120 -124.6(5) . .
C111 P101 C119 C120 130.4(5) . .
Fe3 P101 C119 C120 9.5(5) . .
C113 P101 C119 C124 54.7(5) . .
C111 P101 C119 C124 -50.3(5) . .
Fe3 P101 C119 C124 -171.2(4) . .
C124 C119 C120 C121 -0.1(9) . .
P101 C119 C120 C121 179.2(5) . .
C119 C120 C121 C122 -0.8(12) . .
C120 C121 C122 C123 2.2(15) . .
C121 C122 C123 C124 -2.9(16) . .
C120 C119 C124 C123 -0.5(9) . .
P101 C119 C124 C123 -179.8(5) . .
C122 C123 C124 C119 2.0(12) . .
C112 P102 C125 C126 -55.1(5) . .
C131 P102 C125 C126 -160.5(4) . .
Fe3 P102 C125 C126 64.6(5) . .
C112 P102 C125 C130 128.3(5) . .
C131 P102 C125 C130 22.9(5) . .
Fe3 P102 C125 C130 -112.0(5) . .
C130 C125 C126 C127 -3.1(8) . .
P102 C125 C126 C127 -179.9(4) . .
C125 C126 C127 C128 0.6(9) . .
C126 C127 C128 C129 2.1(9) . .
C127 C128 C129 C130 -2.1(10) . .
C128 C129 C130 C125 -0.5(10) . .
C126 C125 C130 C129 3.1(9) . .
P102 C125 C130 C129 179.8(5) . .
C125 P102 C131 C132 47.6(6) . .
C112 P102 C131 C132 -58.3(6) . .
Fe3 P102 C131 C132 -177.3(4) . .
C125 P102 C131 C136 -137.0(5) . .
C112 P102 C131 C136 117.1(5) . .
Fe3 P102 C131 C136 -2.0(6) . .
C136 C131 C132 C133 1.6(10) . .
P102 C131 C132 C133 176.9(6) . .
C131 C132 C133 C134 -1.3(12) . .
C132 C133 C134 C135 0.5(14) . .
C133 C134 C135 C136 0.0(15) . .
C132 C131 C136 C135 -1.1(10) . .
P102 C131 C136 C135 -176.6(6) . .
C134 C135 C136 C131 0.3(13) . .
C102 Fe3 C137 C138 84(4) . .
C103 Fe3 C137 C138 95(4) . .
C104 Fe3 C137 C138 31(4) . .
C105 Fe3 C137 C138 17(4) . .
C101 Fe3 C137 C138 46(4) . .
P102 Fe3 C137 C138 -168(4) . .
P101 Fe3 C137 C138 -83(4) . .
Fe3 C137 C138 C139 7(5) . .
C137 C138 C139 C140 89.2(15) . .
C137 C138 C139 C143 -89.3(14) . .
C143 C139 C140 N101 2.1(8) . .
C138 C139 C140 N101 -176.5(5) . .
C139 C140 N101 C141 -1.6(8) . .
C140 N101 C141 C142 -0.4(8) . .
C140 N101 C141 C141 -179.5(6) . 2_744
N101 C141 C142 C143 1.6(8) . .
C141 C141 C142 C143 -179.3(6) 2_744 .
C141 C142 C143 C139 -1.0(9) . .
C140 C139 C143 C142 -0.7(8) . .
C138 C139 C143 C142 177.8(5) . .
